data_1567305
loop_
_publ_author_name
'Jori, Nadir'
'Rajeshkumar, Thayalan'
'Scopelliti, Rosario'
'\(Zivkovi\'c, Ivica'
'Sienkiewicz, Andrzej'
'Maron, Laurent'
'Mazzanti, Marinella'

_publ_section_title
;
 Cation assisted binding and cleavage of dinitrogen by uranium complexes
;
_journal_issue 32
_journal_name_full 'Chemical Science'
_journal_page_first 9232
_journal_page_last 9242
_journal_paper_doi 10.1039/D2SC02530B
_journal_volume 13
_journal_year 2022
_chemical_formula_moiety 'C72 H162 Cs2 O25 Si6 U2'
_chemical_formula_sum 'C72 H162 Cs2 O25 Si6 U2'
_chemical_formula_weight 2338.455
_space_group_crystal_system tetragonal
_space_group_IT_number 88
_space_group_name_Hall '-I 4ad'
_space_group_name_H-M_alt 'I 41/a :2'
_symmetry_Int_Tables_number 88
_audit_creation_date 2022-04-28
_audit_creation_method
;
Olex2 1.5
(compiled 2022.04.07 svn.rca3783a0 for OlexSys, GUI svn.r6498)
;
_audit_update_record
;
2022-04-28 deposited with the CCDC.	2022-07-14 downloaded from the CCDC.
;
_cell_angle_alpha 90
_cell_angle_beta 90
_cell_angle_gamma 90
_cell_formula_units_Z 16
_cell_length_a 25.3833(4)
_cell_length_b 25.3833(4)
_cell_length_c 65.6666(17)
_cell_measurement_reflns_used 14002
_cell_measurement_temperature 140.1(5)
_cell_measurement_theta_max 72.6430
_cell_measurement_theta_min 2.7820
_cell_volume 42309.8(14)
_computing_cell_refinement 'CrysAlisPro 1.171.40.56a (Rigaku OD, 2019)'
_computing_data_collection 'CrysAlisPro 1.171.40.56a (Rigaku OD, 2019)'
_computing_data_reduction 'CrysAlisPro 1.171.40.56a (Rigaku OD, 2019)'
_computing_molecular_graphics 'Olex2 1.5 (Dolomanov et al., 2009)'
_computing_publication_material 'Olex2 1.5 (Dolomanov et al., 2009)'
_computing_structure_refinement 'olex2.refine 1.5 (Bourhis et al., 2015)'
_diffrn_ambient_environment N~2~
_diffrn_ambient_temperature 140.1(5)
_diffrn_detector 'CCD plate'
_diffrn_detector_area_resol_mean 10.5633
_diffrn_detector_type AtlasS2
_diffrn_measured_fraction_theta_full 0.9991
_diffrn_measured_fraction_theta_max 0.9991
_diffrn_measurement_details
;
List of Runs (angles in degrees, time in seconds):

  # Type    Start    End  Width  t~exp~   \w     \q     \k     \f   Frames
#--------------------------------------------------------------------------
  1  \w   -118.00  -7.00   0.75    5.00    --  -40.85 -19.00  90.00  148
  2  \w    -90.00  -3.00   0.75    5.00    --  -40.85 125.00-180.00  116
  3  \w   -113.00 -26.00   0.75    5.00    --  -40.85 -38.00  30.00  116
  4  \w     31.00  61.00   0.75    5.00    --   40.85-125.00   0.00   40
  5  \w     42.00  96.00   0.75    5.00    --   40.85-125.00  90.00   72
  6  \w      5.00  31.25   0.75    5.00    --   40.85 -99.00   0.00   35
  7  \w     34.00 118.00   0.75   20.00    --  107.03-125.00-150.00  112
  8  \w     79.00 176.50   0.75   20.00    --  107.03  30.00  90.00  130
  9  \w     41.00 125.00   0.75   20.00    --  107.03 -61.00-180.00  112
 10  \w    102.00 172.50   0.75   20.00    --  107.03  30.00   0.00   94
 11  \w     96.00 135.00   0.75   20.00    --  107.03 125.00   0.00   52
 12  \w    153.00 178.50   0.75   20.00    --  107.03 125.00   0.00   34
 13  \w     29.00  97.25   0.75   20.00    --  107.03 -94.00  90.00   91
 14  \w    107.00 132.50   0.75   20.00    --  107.03 -45.00  60.00   34
 15  \w     81.00 114.00   0.75   20.00    --  107.03-125.00 -30.00   44
;
_diffrn_measurement_device 'four-circle diffractometer'
_diffrn_measurement_device_type 'SuperNova, Dual, Cu at home/near, AtlasS2'
_diffrn_measurement_method '\w scans'
_diffrn_orient_matrix_type 'CrysAlisPro convention (1999,Acta A55,543-557)'
_diffrn_orient_matrix_UB_11 0.0165033000
_diffrn_orient_matrix_UB_12 0.0015797000
_diffrn_orient_matrix_UB_13 -0.0225788000
_diffrn_orient_matrix_UB_21 0.0560390000
_diffrn_orient_matrix_UB_22 -0.0176677000
_diffrn_orient_matrix_UB_23 0.0059343000
_diffrn_orient_matrix_UB_31 -0.0165905000
_diffrn_orient_matrix_UB_32 -0.0579706000
_diffrn_orient_matrix_UB_33 -0.0024375000
_diffrn_radiation_monochromator mirror
_diffrn_radiation_probe x-ray
_diffrn_radiation_type 'Cu K\a'
_diffrn_radiation_wavelength 1.54184
_diffrn_reflns_av_R_equivalents 0.1469
_diffrn_reflns_av_unetI/netI 0.1159
_diffrn_reflns_Laue_measured_fraction_full 0.9991
_diffrn_reflns_Laue_measured_fraction_max 0.9991
_diffrn_reflns_limit_h_max 28
_diffrn_reflns_limit_h_min -30
_diffrn_reflns_limit_k_max 22
_diffrn_reflns_limit_k_min -31
_diffrn_reflns_limit_l_max 81
_diffrn_reflns_limit_l_min -63
_diffrn_reflns_number 113244
_diffrn_reflns_point_group_measured_fraction_full 0.9991
_diffrn_reflns_point_group_measured_fraction_max 0.9991
_diffrn_reflns_theta_full 66.5982
_diffrn_reflns_theta_max 66.60
_diffrn_reflns_theta_min 2.67
_diffrn_source 'micro-focus sealed X-ray tube'
_diffrn_source_type 'SuperNova (Cu) X-ray Source'
_exptl_absorpt_coefficient_mu 14.977
_exptl_absorpt_correction_T_max 0.815
_exptl_absorpt_correction_T_min 0.293
_exptl_absorpt_correction_type gaussian
_exptl_absorpt_process_details
;
CrysAlisPro 1.171.40.56a (Rigaku Oxford Diffraction, 2019).
 Numerical absorption correction based on Gaussian integration over
 a multifaceted crystal model.
 Empirical absorption correction using spherical harmonics as
 implemented in SCALE3 ABSPACK scaling algorithm
;
_exptl_crystal_colour 'clear intense red'
_exptl_crystal_density_diffrn 1.468
_exptl_crystal_description plate
_exptl_crystal_F_000 18687.403
_exptl_crystal_size_max 0.122
_exptl_crystal_size_mid 0.071
_exptl_crystal_size_min 0.025
_refine_diff_density_max 2.7267
_refine_diff_density_min -2.6391
_refine_diff_density_rms 0.3188
_refine_ls_d_res_high 0.8400
_refine_ls_d_res_low 16.5767
_refine_ls_goodness_of_fit_ref 1.0072
_refine_ls_hydrogen_treatment constr
_refine_ls_matrix_type full
_refine_ls_number_constraints 229
_refine_ls_number_parameters 1149
_refine_ls_number_reflns 18706
_refine_ls_number_restraints 123
_refine_ls_restrained_S_all 1.0037
_refine_ls_R_factor_all 0.0982
_refine_ls_R_factor_gt 0.0556
_refine_ls_shift/su_max -0.0002
_refine_ls_shift/su_mean 0.0000
_refine_ls_structure_factor_coef Fsqd
_refine_ls_weighting_details 'w=1/[\s^2^(Fo^2^)+(0.0535P)^2^] where P=(Fo^2^+2Fc^2^)/3'
_refine_ls_weighting_scheme calc
_refine_ls_wR_factor_gt 0.1198
_refine_ls_wR_factor_ref 0.1475
_reflns_Friedel_coverage 0.0
_reflns_limit_h_max 30
_reflns_limit_h_min 0
_reflns_limit_k_max 30
_reflns_limit_k_min 0
_reflns_limit_l_max 78
_reflns_limit_l_min 0
_reflns_number_gt 12278
_reflns_number_total 18706
_reflns_threshold_expression I>=2u(I)
_cod_data_source_file d2sc02530b2.cif
_cod_data_source_block NJ189n2
_cod_depositor_comments
;
The following automatic conversions were performed:

data item '_exptl_absorpt_correction_type' value 'Gaussian' was
changed to 'gaussian' in accordance with the
/home/data/users/saulius/crontab/automatic-downloads/rss-feeds/RSC/lib/dictionaries/cif_core.dic
dictionary named 'cif_core.dic' version 2.4.2 last updated on
2011-04-26.

Automatic conversion script
Id: cif_fix_values 7556 2019-12-06 15:28:31Z antanas 

 Adding full bibliography for 1567298--1567305.cif.
;
_cod_original_sg_symbol_H-M 'I 41/a'
_cod_database_code 1567305
_audit_contact_author 'Farzaneh Fadaei Tirani'
_chemical_oxdiff_formula 'C72 H162 Cs2 O25 Si6 U2'
_olex2_refinement_description
;
1. Fixed Uiso
 At 1.5 times of:
  All C(H,H,H) groups
2. Restrained distances
 C92-C89 = C104-C101 = C102-C101 = C3A-C1 = C2A-C1 = C4A-C1 = C1-C4B = C1-C3B =
  C1-C2B
 1.54 with sigma of 0.01
 C2A-C4A \\sim C4A-C3A \\sim C3A-C2A \\sim C4B-C3B \\sim C3B-C2B \\sim C4B-C3B
 with sigma of 0.02
3. Uiso/Uaniso restraints and constraints
C61 \\sim C62 \\sim C63 \\sim C64 \\sim C101 \\sim C102 \\sim C103 \\sim C104:
within 2A with sigma of 0.005 and sigma for terminal atoms of 0.01 within 2A
C1 \\sim C2A \\sim C2B \\sim C3A \\sim C3B \\sim C4A \\sim C4B: within 2A with
sigma of 0.005 and sigma for terminal atoms of 0.01 within 2A
4. Others
 Sof(C2B)=Sof(H2Ba)=Sof(H2Bb)=Sof(H2Bc)=Sof(C3B)=Sof(H3Ba)=Sof(H3Bb)=Sof(H3Bc)=
 Sof(C4B)=Sof(H4Ba)=Sof(H4Bb)=Sof(H4Bc)=1-FVAR(1)
 Sof(C2A)=Sof(H2Aa)=Sof(H2Ab)=Sof(H2Ac)=Sof(C3A)=Sof(H3Aa)=Sof(H3Ab)=Sof(H3Ac)=
 Sof(C4A)=Sof(H4Aa)=Sof(H4Ab)=Sof(H4Ac)=FVAR(1)
5.a Idealised Me refined as rotating group:
 C2A(H2Aa,H2Ab,H2Ac), C2B(H2Ba,H2Bb,H2Bc), C3A(H3Aa,H3Ab,H3Ac), C3B(H3Ba,H3Bb,
 H3Bc), C4A(H4Aa,H4Ab,H4Ac), C4B(H4Ba,H4Bb,H4Bc), C6(H6a,H6b,H6c), C7(H7a,H7b,
 H7c), C8(H8a,H8b,H8c), C10(H10a,H10b,H10c), C11(H11a,H11b,H11c), C12(H12a,H12b,
 H12c), C22(H22a,H22b,H22c), C23(H23a,H23b,H23c), C24(H24a,H24b,H24c), C26(H26a,
 H26b,H26c), C27(H27a,H27b,H27c), C28(H28a,H28b,H28c), C30(H30a,H30b,H30c),
 C31(H31a,H31b,H31c), C32(H32a,H32b,H32c), C42(H42a,H42b,H42c), C43(H43a,H43b,
 H43c), C44(H44a,H44b,H44c), C46(H46a,H46b,H46c), C47(H47a,H47b,H47c), C48(H48a,
 H48b,H48c), C50(H50a,H50b,H50c), C51(H51a,H51b,H51c), C52(H52a,H52b,H52c),
 C62(H62a,H62b,H62c), C63(H63a,H63b,H63c), C64(H64a,H64b,H64c), C66(H66a,H66b,
 H66c), C67(H67a,H67b,H67c), C68(H68a,H68b,H68c), C70(H70a,H70b,H70c), C71(H71a,
 H71b,H71c), C72(H72a,H72b,H72c), C82(H82a,H82b,H82c), C83(H83a,H83b,H83c),
 C84(H84a,H84b,H84c), C86(H86a,H86b,H86c), C87(H87a,H87b,H87c), C88(H88a,H88b,
 H88c), C90(H90a,H90b,H90c), C91(H91a,H91b,H91c), C92(H92a,H92b,H92c),
 C102(H10d,H10e,H10f), C103(H10g,H10h,H10i), C104(H10j,H10k,H10l), C106(H10m,
 H10n,H10o), C107(H10p,H10q,H10r), C108(H10s,H10t,H10u), C110(H11d,H11e,H11f),
 C111(H11g,H11h,H11i), C112(H11j,H11k,H11l)
;
_olex2_submission_special_instructions 'No special instructions were received'
_oxdiff_exptl_absorpt_empirical_details
;
Empirical correction (ABSPACK) includes:
- Absorption correction using spherical harmonics
- Frame scaling
- B-factor correction
;
_oxdiff_exptl_absorpt_empirical_full_max 4.051
_oxdiff_exptl_absorpt_empirical_full_min 0.320

loop_
_space_group_symop_id
_space_group_symop_operation_xyz
1 x,y,z
2 -y+1/4,x+3/4,z+3/4
3 y+1/4,-x+1/4,z+1/4
4 -x,-y+1/2,z
5 -x,-y,-z
6 y-1/4,-x-3/4,-z-3/4
7 -y-1/4,x-1/4,-z-1/4
8 x,y-1/2,-z
9 x+1/2,y+1/2,z+1/2
10 -y+3/4,x+5/4,z+5/4
11 y+3/4,-x+3/4,z+3/4
12 -x+1/2,-y+1,z+1/2
13 -x+1/2,-y+1/2,-z+1/2
14 y+1/4,-x-1/4,-z-1/4
15 -y+1/4,x+1/4,-z+1/4
16 x+1/2,y,-z+1/2

loop_
_atom_site_label
_atom_site_type_symbol
_atom_site_fract_x
_atom_site_fract_y
_atom_site_fract_z
_atom_site_U_iso_or_equiv
_atom_site_adp_type
_atom_site_occupancy
_atom_site_refinement_flags_posn
_atom_site_refinement_flags_adp
_atom_site_disorder_group
U1 U 0.16859(3) 0.47917(3) 0.572431(13) 0.0362(4) Uani 1.000000 . . .
U2 U 0.32217(3) 0.50153(3) 0.547647(13) 0.0314(3) Uani 1.000000 . . .
Cs1 Cs 0.25533(6) 0.58671(7) 0.59520(3) 0.0541(6) Uani 1.000000 . . .
Cs2 Cs 0.24163(6) 0.37995(6) 0.53081(2) 0.0396(5) Uani 1.000000 . . .
Si1 Si 0.11628(13) 0.61447(13) 0.58190(6) 0.0499(9) Uani 1.000000 . . .
Si2 Si 0.22606(13) 0.44724(13) 0.62358(5) 0.0429(8) Uani 1.000000 . . .
Si3 Si 0.09875(11) 0.36402(11) 0.55000(5) 0.0354(7) Uani 1.000000 . . .
Si4 Si 0.37798(12) 0.63097(11) 0.56851(5) 0.0403(7) Uani 1.000000 . . .
Si5 Si 0.38760(11) 0.36625(11) 0.54885(5) 0.0343(7) Uani 1.000000 . . .
Si6 Si 0.27859(11) 0.49722(11) 0.49255(5) 0.0341(7) Uani 1.000000 . . .
O1 O 0.2459(3) 0.4913(3) 0.56046(11) 0.0442(19) Uani 1.000000 . . .
O2 O 0.1314(3) 0.5582(3) 0.57335(13) 0.050(2) Uani 1.000000 . . .
O3 O 0.1528(3) 0.6570(3) 0.56934(14) 0.062(2) Uani 1.000000 . . .
O4 O 0.1346(3) 0.6225(3) 0.60546(13) 0.051(2) Uani 1.000000 . . .
O5 O 0.0542(3) 0.6285(4) 0.58106(15) 0.068(3) Uani 1.000000 . . .
O21 O 0.1908(3) 0.4638(3) 0.60470(11) 0.0442(19) Uani 1.000000 . . .
O22 O 0.2784(3) 0.4859(3) 0.62273(12) 0.052(2) Uani 1.000000 . . .
O23 O 0.1997(3) 0.4581(3) 0.64582(12) 0.050(2) Uani 1.000000 . . .
O24 O 0.2418(3) 0.3848(3) 0.62363(13) 0.052(2) Uani 1.000000 . . .
O41 O 0.1367(3) 0.4132(3) 0.55334(11) 0.0390(18) Uani 1.000000 . . .
O42 O 0.0807(3) 0.3334(3) 0.57055(11) 0.0406(18) Uani 1.000000 . . .
O43 O 0.0447(3) 0.3788(3) 0.53810(12) 0.0416(19) Uani 1.000000 . . .
O44 O 0.1343(3) 0.3216(3) 0.53703(11) 0.0370(17) Uani 1.000000 . . .
O61 O 0.3481(3) 0.5774(3) 0.56281(11) 0.0426(19) Uani 1.000000 . . .
O62 O 0.3556(4) 0.6842(3) 0.55715(13) 0.060(2) Uani 1.000000 . . .
O63 O 0.4406(3) 0.6314(3) 0.56361(13) 0.052(2) Uani 1.000000 . . .
O64 O 0.3656(3) 0.6417(3) 0.59271(13) 0.052(2) Uani 1.000000 . . .
O81 O 0.3563(3) 0.4199(2) 0.54940(11) 0.0359(17) Uani 1.000000 . . .
O82 O 0.4134(3) 0.3474(3) 0.57019(12) 0.0435(19) Uani 1.000000 . . .
O83 O 0.4363(3) 0.3657(3) 0.53254(11) 0.0397(18) Uani 1.000000 . . .
O84 O 0.3442(3) 0.3199(3) 0.54334(11) 0.0394(18) Uani 1.000000 . . .
O101 O 0.3002(3) 0.4987(3) 0.51520(11) 0.0403(18) Uani 1.000000 . . .
O102 O 0.3229(3) 0.5004(3) 0.47479(12) 0.0407(18) Uani 1.000000 . . .
O103 O 0.2506(3) 0.4392(3) 0.48897(11) 0.0400(18) Uani 1.000000 . . .
O104 O 0.2384(3) 0.5458(3) 0.48788(12) 0.0410(18) Uani 1.000000 . . .
C1 C 0.1549(5) 0.7142(5) 0.5697(2) 0.087(4) Uani 1.000000 D U .
C2A C 0.1081(9) 0.7335(10) 0.5828(4) 0.087(4) Uani 0.568(18) D U 1
H2Aa H 0.0753(13) 0.730(8) 0.5751(12) 0.131(6) Uiso 0.568(18) GR . 1
H2Ab H 0.106(5) 0.713(5) 0.5953(15) 0.131(6) Uiso 0.568(18) GR . 1
H2Ac H 0.113(4) 0.771(2) 0.586(3) 0.131(6) Uiso 0.568(18) GR . 1
C2B C 0.1401(16) 0.7402(12) 0.5901(3) 0.087(4) Uani 0.432(18) D U 2
H2Ba H 0.135(10) 0.7130(14) 0.6004(10) 0.131(6) Uiso 0.432(18) GR . 2
H2Bb H 0.169(5) 0.764(8) 0.594(2) 0.131(6) Uiso 0.432(18) GR . 2
H2Bc H 0.108(6) 0.761(8) 0.5884(10) 0.131(6) Uiso 0.432(18) GR . 2
C3A C 0.1505(12) 0.7318(10) 0.5476(2) 0.087(4) Uani 0.568(18) D U 1
H3Aa H 0.180(4) 0.717(7) 0.5397(7) 0.131(6) Uiso 0.568(18) GR . 1
H3Ab H 0.117(4) 0.719(7) 0.5419(9) 0.131(6) Uiso 0.568(18) GR . 1
H3Ac H 0.152(8) 0.7704(11) 0.5469(4) 0.131(6) Uiso 0.568(18) GR . 1
C3B C 0.1179(12) 0.7315(13) 0.5523(4) 0.087(4) Uani 0.432(18) D U 2
H3Ba H 0.125(8) 0.769(3) 0.549(3) 0.130(6) Uiso 0.432(18) GR . 2
H3Bb H 0.125(8) 0.710(7) 0.5402(14) 0.130(6) Uiso 0.432(18) GR . 2
H3Bc H 0.0812(12) 0.727(10) 0.5565(16) 0.130(6) Uiso 0.432(18) GR . 2
C4A C 0.2078(7) 0.7241(10) 0.5802(4) 0.087(4) Uani 0.568(18) D U 1
H4Aa H 0.2360(13) 0.707(7) 0.5726(18) 0.131(6) Uiso 0.568(18) GR . 1
H4Ab H 0.215(4) 0.7621(10) 0.581(3) 0.131(6) Uiso 0.568(18) GR . 1
H4Ac H 0.207(3) 0.710(8) 0.5941(12) 0.131(6) Uiso 0.568(18) GR . 1
C4B C 0.2127(7) 0.7282(13) 0.5642(6) 0.087(4) Uani 0.432(18) D U 2
H4Ba H 0.2367(9) 0.704(7) 0.571(3) 0.131(6) Uiso 0.432(18) GR . 2
H4Bb H 0.217(3) 0.726(11) 0.5494(8) 0.131(6) Uiso 0.432(18) GR . 2
H4Bc H 0.220(3) 0.764(4) 0.569(4) 0.131(6) Uiso 0.432(18) GR . 2
C5 C 0.1095(5) 0.6074(5) 0.6241(2) 0.059(4) Uani 1.000000 . . .
C6 C 0.1524(6) 0.6105(6) 0.6408(2) 0.084(5) Uani 1.000000 . . .
H6a H 0.180(2) 0.584(3) 0.6381(9) 0.126(7) Uiso 1.000000 GR . .
H6b H 0.168(3) 0.6457(15) 0.6406(11) 0.126(7) Uiso 1.000000 GR . .
H6c H 0.1365(10) 0.604(4) 0.6541(3) 0.126(7) Uiso 1.000000 GR . .
C7 C 0.0630(5) 0.6452(5) 0.6290(2) 0.063(4) Uani 1.000000 . . .
H7a H 0.0378(19) 0.645(3) 0.6176(6) 0.094(6) Uiso 1.000000 GR . .
H7b H 0.045(2) 0.634(2) 0.6415(8) 0.094(6) Uiso 1.000000 GR . .
H7c H 0.0765(7) 0.6811(8) 0.6308(14) 0.094(6) Uiso 1.000000 GR . .
C8 C 0.0886(5) 0.5514(5) 0.6230(2) 0.057(3) Uani 1.000000 . . .
H8a H 0.063(3) 0.5486(10) 0.6118(8) 0.085(5) Uiso 1.000000 GR . .
H8b H 0.1179(6) 0.5270(6) 0.6207(14) 0.085(5) Uiso 1.000000 GR . .
H8c H 0.071(3) 0.5424(13) 0.6358(5) 0.085(5) Uiso 1.000000 GR . .
C9 C 0.0132(6) 0.6119(7) 0.5676(3) 0.082(5) Uani 1.000000 . . .
C10 C -0.0302(6) 0.6536(7) 0.5698(3) 0.123(8) Uani 1.000000 . . .
H10a H -0.044(4) 0.653(4) 0.5837(7) 0.184(12) Uiso 1.000000 GR . .
H10b H -0.0154(16) 0.6885(10) 0.567(2) 0.184(12) Uiso 1.000000 GR . .
H10c H -0.059(3) 0.646(4) 0.5601(17) 0.184(12) Uiso 1.000000 GR . .
C11 C -0.0054(6) 0.5585(6) 0.5734(3) 0.088(5) Uani 1.000000 . . .
H11a H 0.0237(13) 0.5333(11) 0.5722(18) 0.133(8) Uiso 1.000000 GR . .
H11b H -0.018(4) 0.5590(13) 0.5874(6) 0.133(8) Uiso 1.000000 GR . .
H11c H -0.034(3) 0.548(2) 0.5643(12) 0.133(8) Uiso 1.000000 GR . .
C12 C 0.0334(6) 0.6117(6) 0.5455(2) 0.082(5) Uani 1.000000 . . .
H12a H 0.041(4) 0.6479(7) 0.5412(6) 0.122(7) Uiso 1.000000 GR . .
H12b H 0.066(2) 0.591(4) 0.5447(4) 0.122(7) Uiso 1.000000 GR . .
H12c H 0.0066(18) 0.596(4) 0.5366(3) 0.122(7) Uiso 1.000000 GR . .
C21 C 0.3210(5) 0.4934(5) 0.6372(2) 0.060(4) Uani 1.000000 . . .
C22 C 0.3681(5) 0.5108(5) 0.6244(2) 0.068(4) Uani 1.000000 . . .
H22a H 0.3599(15) 0.544(2) 0.6177(12) 0.102(6) Uiso 1.000000 GR . .
H22b H 0.3989(11) 0.515(4) 0.6332(3) 0.102(6) Uiso 1.000000 GR . .
H22c H 0.376(2) 0.4839(18) 0.6141(9) 0.102(6) Uiso 1.000000 GR . .
C23 C 0.3033(5) 0.5359(6) 0.6519(2) 0.071(4) Uani 1.000000 . . .
H23a H 0.298(4) 0.5690(11) 0.6445(3) 0.107(6) Uiso 1.000000 GR . .
H23b H 0.270(2) 0.5254(18) 0.6583(11) 0.107(6) Uiso 1.000000 GR . .
H23c H 0.3302(18) 0.541(3) 0.6625(9) 0.107(6) Uiso 1.000000 GR . .
C24 C 0.3333(5) 0.4405(6) 0.6480(2) 0.073(4) Uani 1.000000 . . .
H24a H 0.366(2) 0.4438(13) 0.6557(12) 0.109(6) Uiso 1.000000 GR . .
H24b H 0.3045(19) 0.432(2) 0.6574(11) 0.109(6) Uiso 1.000000 GR . .
H24c H 0.337(4) 0.4125(9) 0.6378(2) 0.109(6) Uiso 1.000000 GR . .
C25 C 0.1619(5) 0.4275(5) 0.65749(19) 0.057(3) Uani 1.000000 . . .
C26 C 0.1391(6) 0.4660(6) 0.6723(2) 0.085(5) Uani 1.000000 . . .
H26a H 0.113(3) 0.4482(12) 0.6809(12) 0.127(8) Uiso 1.000000 GR . .
H26b H 0.1674(9) 0.480(3) 0.6809(11) 0.127(8) Uiso 1.000000 GR . .
H26c H 0.122(4) 0.495(2) 0.6649(2) 0.127(8) Uiso 1.000000 GR . .
C27 C 0.1911(6) 0.3835(6) 0.6686(2) 0.076(4) Uani 1.000000 . . .
H27a H 0.208(3) 0.360(2) 0.6587(2) 0.113(7) Uiso 1.000000 GR . .
H27b H 0.218(3) 0.3988(6) 0.6777(12) 0.113(7) Uiso 1.000000 GR . .
H27c H 0.1659(8) 0.363(3) 0.6767(13) 0.113(7) Uiso 1.000000 GR . .
C28 C 0.1191(5) 0.4060(5) 0.6429(2) 0.068(4) Uani 1.000000 . . .
H28a H 0.107(3) 0.4342(11) 0.6339(10) 0.102(6) Uiso 1.000000 GR . .
H28b H 0.1339(12) 0.377(3) 0.6348(10) 0.102(6) Uiso 1.000000 GR . .
H28c H 0.0892(17) 0.393(3) 0.6509(2) 0.102(6) Uiso 1.000000 GR . .
C29 C 0.2585(5) 0.3493(5) 0.60793(19) 0.054(3) Uani 1.000000 . . .
C30 C 0.2894(6) 0.3062(6) 0.6181(2) 0.086(5) Uani 1.000000 . . .
H30a H 0.319(3) 0.3216(7) 0.6253(14) 0.130(8) Uiso 1.000000 GR . .
H30b H 0.2667(13) 0.288(3) 0.6277(13) 0.130(8) Uiso 1.000000 GR . .
H30c H 0.302(4) 0.281(2) 0.6077(3) 0.130(8) Uiso 1.000000 GR . .
C31 C 0.2079(6) 0.3272(5) 0.5977(2) 0.076(5) Uani 1.000000 . . .
H31a H 0.185(2) 0.311(4) 0.6081(3) 0.113(7) Uiso 1.000000 GR . .
H31b H 0.189(2) 0.3561(8) 0.5911(14) 0.113(7) Uiso 1.000000 GR . .
H31c H 0.2177(6) 0.301(3) 0.5875(11) 0.113(7) Uiso 1.000000 GR . .
C32 C 0.2907(6) 0.3779(5) 0.5921(2) 0.072(4) Uani 1.000000 . . .
H32a H 0.2690(12) 0.405(3) 0.5857(11) 0.108(6) Uiso 1.000000 GR . .
H32b H 0.321(2) 0.394(3) 0.5987(3) 0.108(6) Uiso 1.000000 GR . .
H32c H 0.303(3) 0.3528(9) 0.5818(8) 0.108(6) Uiso 1.000000 GR . .
C41 C 0.0396(4) 0.3462(5) 0.58572(19) 0.048(3) Uani 1.000000 . . .
C42 C 0.0441(5) 0.4047(5) 0.5914(2) 0.070(4) Uani 1.000000 . . .
H42a H 0.0792(14) 0.4118(9) 0.5969(14) 0.105(6) Uiso 1.000000 GR . .
H42b H 0.038(4) 0.4263(5) 0.5792(4) 0.105(6) Uiso 1.000000 GR . .
H42c H 0.017(3) 0.4135(10) 0.6016(11) 0.105(6) Uiso 1.000000 GR . .
C43 C -0.0136(4) 0.3336(5) 0.5769(2) 0.064(4) Uani 1.000000 . . .
H43a H -0.0405(6) 0.337(4) 0.5875(4) 0.096(6) Uiso 1.000000 GR . .
H43b H -0.0212(16) 0.358(2) 0.5657(9) 0.096(6) Uiso 1.000000 GR . .
H43c H -0.0136(12) 0.2974(13) 0.5718(13) 0.096(6) Uiso 1.000000 GR . .
C44 C 0.0535(5) 0.3122(5) 0.6035(2) 0.064(4) Uani 1.000000 . . .
H44a H 0.052(3) 0.2750(5) 0.5995(4) 0.096(6) Uiso 1.000000 GR . .
H44b H 0.0893(14) 0.320(3) 0.6081(9) 0.096(6) Uiso 1.000000 GR . .
H44c H 0.029(2) 0.319(3) 0.6147(5) 0.096(6) Uiso 1.000000 GR . .
C45 C 0.0324(4) 0.4119(4) 0.52143(19) 0.045(3) Uani 1.000000 . . .
C46 C 0.0746(5) 0.4095(5) 0.5053(2) 0.058(3) Uani 1.000000 . . .
H46a H 0.1084(8) 0.421(3) 0.5111(4) 0.087(5) Uiso 1.000000 GR . .
H46b H 0.078(2) 0.3733(8) 0.5002(9) 0.087(5) Uiso 1.000000 GR . .
H46c H 0.0652(17) 0.433(3) 0.4940(6) 0.087(5) Uiso 1.000000 GR . .
C47 C 0.0293(6) 0.4689(5) 0.5297(2) 0.076(5) Uani 1.000000 . . .
H47a H 0.001(3) 0.4712(11) 0.5399(11) 0.114(7) Uiso 1.000000 GR . .
H47b H 0.0631(14) 0.4785(15) 0.5358(14) 0.114(7) Uiso 1.000000 GR . .
H47c H 0.021(4) 0.4930(7) 0.5184(3) 0.114(7) Uiso 1.000000 GR . .
C48 C -0.0208(5) 0.3954(5) 0.5133(2) 0.066(4) Uani 1.000000 . . .
H48a H -0.0183(10) 0.3599(16) 0.5075(13) 0.099(6) Uiso 1.000000 GR . .
H48b H -0.0465(9) 0.395(4) 0.5245(4) 0.099(6) Uiso 1.000000 GR . .
H48c H -0.0322(17) 0.420(2) 0.5028(10) 0.099(6) Uiso 1.000000 GR . .
C49 C 0.1242(4) 0.2668(4) 0.53231(19) 0.044(3) Uani 1.000000 . . .
C50 C 0.0661(4) 0.2571(4) 0.5287(2) 0.061(4) Uani 1.000000 . . .
H50a H 0.0605(6) 0.2198(9) 0.5255(14) 0.092(6) Uiso 1.000000 GR . .
H50b H 0.0463(6) 0.266(3) 0.5410(5) 0.092(6) Uiso 1.000000 GR . .
H50c H 0.0539(9) 0.279(3) 0.5173(9) 0.092(6) Uiso 1.000000 GR . .
C51 C 0.1446(5) 0.2331(4) 0.54964(19) 0.054(3) Uani 1.000000 . . .
H51a H 0.1819(10) 0.241(2) 0.5520(8) 0.081(5) Uiso 1.000000 GR . .
H51b H 0.124(2) 0.241(2) 0.5620(4) 0.081(5) Uiso 1.000000 GR . .
H51c H 0.141(3) 0.1958(4) 0.5461(5) 0.081(5) Uiso 1.000000 GR . .
C52 C 0.1545(4) 0.2561(4) 0.51248(19) 0.051(3) Uani 1.000000 . . .
H52a H 0.1924(5) 0.261(3) 0.5148(4) 0.077(5) Uiso 1.000000 GR . .
H52b H 0.148(3) 0.2198(11) 0.5080(7) 0.077(5) Uiso 1.000000 GR . .
H52c H 0.143(2) 0.281(2) 0.5019(4) 0.077(5) Uiso 1.000000 GR . .
C61 C 0.3671(7) 0.7067(6) 0.5384(3) 0.088(3) Uani 1.000000 . U .
C62 C 0.3739(6) 0.6662(6) 0.5217(2) 0.084(3) Uani 1.000000 . U .
H62a H 0.406(2) 0.646(3) 0.5240(9) 0.126(5) Uiso 1.000000 GR . .
H62b H 0.344(2) 0.642(3) 0.5217(11) 0.126(5) Uiso 1.000000 GR . .
H62c H 0.376(4) 0.6841(6) 0.5085(3) 0.126(5) Uiso 1.000000 GR . .
C63 C 0.4169(6) 0.7408(6) 0.5401(3) 0.093(3) Uani 1.000000 . U .
H63a H 0.4455(15) 0.7200(15) 0.5461(17) 0.139(5) Uiso 1.000000 GR . .
H63b H 0.427(3) 0.753(4) 0.5265(3) 0.139(5) Uiso 1.000000 GR . .
H63c H 0.4097(15) 0.771(3) 0.5488(15) 0.139(5) Uiso 1.000000 GR . .
C64 C 0.3198(6) 0.7425(6) 0.5333(3) 0.092(3) Uani 1.000000 . U .
H64a H 0.327(2) 0.761(4) 0.5206(10) 0.138(5) Uiso 1.000000 GR . .
H64b H 0.2881(12) 0.7208(8) 0.5318(19) 0.138(5) Uiso 1.000000 GR . .
H64c H 0.315(3) 0.768(3) 0.5444(9) 0.138(5) Uiso 1.000000 GR . .
C65 C 0.4810(5) 0.5919(5) 0.5659(2) 0.059(4) Uani 1.000000 . . .
C66 C 0.5329(5) 0.6214(5) 0.5645(2) 0.066(4) Uani 1.000000 . . .
H66a H 0.5350(17) 0.639(3) 0.5513(6) 0.099(6) Uiso 1.000000 GR . .
H66b H 0.5350(17) 0.647(3) 0.5755(9) 0.099(6) Uiso 1.000000 GR . .
H66c H 0.5621(5) 0.5964(7) 0.5657(15) 0.099(6) Uiso 1.000000 GR . .
C67 C 0.4751(5) 0.5503(5) 0.5495(2) 0.066(4) Uani 1.000000 . . .
H67a H 0.4409(16) 0.533(3) 0.5510(9) 0.099(6) Uiso 1.000000 GR . .
H67b H 0.477(4) 0.5670(7) 0.5361(2) 0.099(6) Uiso 1.000000 GR . .
H67c H 0.503(2) 0.524(2) 0.5509(9) 0.099(6) Uiso 1.000000 GR . .
C68 C 0.4753(6) 0.5639(5) 0.5865(2) 0.071(4) Uani 1.000000 . . .
H68a H 0.474(4) 0.5901(5) 0.5974(3) 0.106(6) Uiso 1.000000 GR . .
H68b H 0.443(2) 0.543(3) 0.5865(6) 0.106(6) Uiso 1.000000 GR . .
H68c H 0.5057(19) 0.541(3) 0.5887(7) 0.106(6) Uiso 1.000000 GR . .
C69 C 0.3777(5) 0.6864(4) 0.6051(2) 0.051(3) Uani 1.000000 . . .
C70 C 0.4314(5) 0.7108(5) 0.5996(2) 0.075(4) Uani 1.000000 . . .
H70a H 0.4591(7) 0.6842(13) 0.6011(15) 0.113(7) Uiso 1.000000 GR . .
H70b H 0.4305(14) 0.723(4) 0.5855(6) 0.113(7) Uiso 1.000000 GR . .
H70c H 0.4387(19) 0.740(3) 0.6088(10) 0.113(7) Uiso 1.000000 GR . .
C71 C 0.3331(5) 0.7257(5) 0.6038(2) 0.069(4) Uani 1.000000 . . .
H71a H 0.3004(9) 0.7091(13) 0.6086(14) 0.104(6) Uiso 1.000000 GR . .
H71b H 0.3411(18) 0.7562(18) 0.6124(12) 0.104(6) Uiso 1.000000 GR . .
H71c H 0.329(3) 0.737(3) 0.5897(3) 0.104(6) Uiso 1.000000 GR . .
C72 C 0.3818(6) 0.6648(5) 0.6272(2) 0.073(4) Uani 1.000000 . . .
H72a H 0.413(2) 0.643(3) 0.6284(4) 0.109(6) Uiso 1.000000 GR . .
H72b H 0.384(4) 0.6943(5) 0.6368(2) 0.109(6) Uiso 1.000000 GR . .
H72c H 0.3504(19) 0.644(3) 0.6304(6) 0.109(6) Uiso 1.000000 GR . .
C81 C 0.4594(4) 0.3636(5) 0.58112(19) 0.051(3) Uani 1.000000 . . .
C82 C 0.5072(5) 0.3367(6) 0.5719(2) 0.075(5) Uani 1.000000 . . .
H82a H 0.5019(18) 0.2984(6) 0.5720(15) 0.112(7) Uiso 1.000000 GR . .
H82b H 0.512(2) 0.349(3) 0.5578(6) 0.112(7) Uiso 1.000000 GR . .
H82c H 0.5386(8) 0.346(3) 0.5798(9) 0.112(7) Uiso 1.000000 GR . .
C83 C 0.4506(5) 0.3465(7) 0.6027(2) 0.081(5) Uani 1.000000 . . .
H83a H 0.422(3) 0.367(3) 0.6087(5) 0.121(7) Uiso 1.000000 GR . .
H83b H 0.441(4) 0.3091(12) 0.6029(2) 0.121(7) Uiso 1.000000 GR . .
H83c H 0.4829(14) 0.352(4) 0.6106(4) 0.121(7) Uiso 1.000000 GR . .
C84 C 0.4654(6) 0.4225(5) 0.5802(2) 0.078(5) Uani 1.000000 . . .
H84a H 0.474(4) 0.4331(6) 0.5662(4) 0.117(7) Uiso 1.000000 GR . .
H84b H 0.4324(15) 0.4393(5) 0.5844(16) 0.117(7) Uiso 1.000000 GR . .
H84c H 0.494(3) 0.4336(7) 0.5893(13) 0.117(7) Uiso 1.000000 GR . .
C85 C 0.4411(4) 0.3839(4) 0.51229(18) 0.043(3) Uani 1.000000 . . .
C86 C 0.4846(5) 0.3493(5) 0.5027(2) 0.060(4) Uani 1.000000 . . .
H86a H 0.5176(10) 0.354(3) 0.5102(8) 0.090(5) Uiso 1.000000 GR . .
H86b H 0.4740(16) 0.3122(6) 0.5032(12) 0.090(5) Uiso 1.000000 GR . .
H86c H 0.490(2) 0.360(2) 0.4884(4) 0.090(5) Uiso 1.000000 GR . .
C87 C 0.4579(5) 0.4408(4) 0.5125(2) 0.062(4) Uani 1.000000 . . .
H87a H 0.4290(14) 0.4626(6) 0.5176(13) 0.093(6) Uiso 1.000000 GR . .
H87b H 0.489(2) 0.4449(8) 0.5213(11) 0.093(6) Uiso 1.000000 GR . .
H87c H 0.467(3) 0.4518(11) 0.4986(3) 0.093(6) Uiso 1.000000 GR . .
C88 C 0.3894(4) 0.3778(5) 0.50043(19) 0.056(3) Uani 1.000000 . . .
H88a H 0.3771(18) 0.3413(9) 0.5014(11) 0.084(5) Uiso 1.000000 GR . .
H88b H 0.3628(11) 0.401(2) 0.5062(8) 0.084(5) Uiso 1.000000 GR . .
H88c H 0.3954(9) 0.387(3) 0.4861(3) 0.084(5) Uiso 1.000000 GR . .
C89 C 0.3495(4) 0.2631(4) 0.54391(18) 0.046(3) Uani 1.000000 D . .
C90 C 0.3413(6) 0.2434(5) 0.5651(2) 0.062(4) Uani 1.000000 . . .
H90a H 0.347(3) 0.2051(7) 0.5654(3) 0.094(6) Uiso 1.000000 GR . .
H90b H 0.366(2) 0.260(3) 0.5743(3) 0.094(6) Uiso 1.000000 GR . .
H90c H 0.3052(12) 0.251(3) 0.5694(5) 0.094(6) Uiso 1.000000 GR . .
C91 C 0.4017(4) 0.2458(4) 0.5356(2) 0.058(4) Uani 1.000000 . . .
H91a H 0.4038(15) 0.2073(5) 0.5359(13) 0.087(5) Uiso 1.000000 GR . .
H91b H 0.4054(15) 0.258(3) 0.5215(5) 0.087(5) Uiso 1.000000 GR . .
H91c H 0.4300(5) 0.261(3) 0.5439(8) 0.087(5) Uiso 1.000000 GR . .
C92 C 0.3063(4) 0.2426(4) 0.5299(2) 0.061(4) Uani 1.000000 D . .
H92a H 0.2718(4) 0.252(3) 0.5356(7) 0.091(6) Uiso 1.000000 GR . .
H92b H 0.310(2) 0.259(3) 0.5164(4) 0.091(6) Uiso 1.000000 GR . .
H92c H 0.309(2) 0.2042(6) 0.5287(11) 0.091(6) Uiso 1.000000 GR . .
C101 C 0.3553(6) 0.5417(6) 0.4681(3) 0.096(3) Uani 1.000000 D U .
C102 C 0.3984(6) 0.5178(6) 0.4550(3) 0.100(4) Uani 1.000000 D U .
H10d H 0.408(4) 0.483(2) 0.4606(11) 0.151(6) Uiso 1.000000 GR . .
H10e H 0.3853(18) 0.513(5) 0.4410(5) 0.151(6) Uiso 1.000000 GR . .
H10f H 0.429(2) 0.541(3) 0.4549(16) 0.151(6) Uiso 1.000000 GR . .
C103 C 0.3767(7) 0.5734(6) 0.4845(3) 0.102(4) Uani 1.000000 . U .
H10g H 0.3488(13) 0.581(4) 0.4944(10) 0.153(6) Uiso 1.000000 GR . .
H10h H 0.405(3) 0.554(2) 0.4913(13) 0.153(6) Uiso 1.000000 GR . .
H10i H 0.390(5) 0.607(2) 0.4790(4) 0.153(6) Uiso 1.000000 GR . .
C104 C 0.3238(6) 0.5783(6) 0.4542(3) 0.100(4) Uani 1.000000 D U .
H10j H 0.337(3) 0.576(4) 0.4403(4) 0.149(6) Uiso 1.000000 GR . .
H10k H 0.2866(11) 0.568(3) 0.4544(16) 0.149(6) Uiso 1.000000 GR . .
H10l H 0.327(4) 0.6147(9) 0.4591(12) 0.149(6) Uiso 1.000000 GR . .
C105 C 0.2335(5) 0.4141(5) 0.47059(19) 0.049(3) Uani 1.000000 . . .
C106 C 0.2814(6) 0.3939(5) 0.4589(2) 0.068(4) Uani 1.000000 . . .
H10m H 0.304(2) 0.4238(6) 0.4550(13) 0.102(6) Uiso 1.000000 GR . .
H10n H 0.302(2) 0.370(3) 0.4675(5) 0.102(6) Uiso 1.000000 GR . .
H10o H 0.2697(6) 0.375(3) 0.4466(8) 0.102(6) Uiso 1.000000 GR . .
C107 C 0.2022(6) 0.4528(6) 0.4577(2) 0.082(5) Uani 1.000000 . . .
H10p H 0.173(3) 0.467(3) 0.4657(6) 0.123(8) Uiso 1.000000 GR . .
H10q H 0.2253(12) 0.482(2) 0.4534(14) 0.123(8) Uiso 1.000000 GR . .
H10r H 0.188(4) 0.4347(12) 0.4456(9) 0.123(8) Uiso 1.000000 GR . .
C108 C 0.2001(6) 0.3676(5) 0.4768(2) 0.077(5) Uani 1.000000 . . .
H10s H 0.2211(13) 0.344(2) 0.4851(13) 0.116(7) Uiso 1.000000 GR . .
H10t H 0.170(2) 0.3801(6) 0.4847(14) 0.116(7) Uiso 1.000000 GR . .
H10u H 0.188(3) 0.349(3) 0.4646(2) 0.116(7) Uiso 1.000000 GR . .
C109 C 0.1987(4) 0.5710(5) 0.5000(2) 0.048(3) Uani 1.000000 . . .
C110 C 0.2254(5) 0.6105(5) 0.5139(2) 0.073(4) Uani 1.000000 . . .
H11d H 0.249(3) 0.5920(6) 0.5234(10) 0.109(7) Uiso 1.000000 GR . .
H11e H 0.246(3) 0.635(2) 0.5057(3) 0.109(7) Uiso 1.000000 GR . .
H11f H 0.1987(6) 0.630(3) 0.5216(12) 0.109(7) Uiso 1.000000 GR . .
C111 C 0.1680(5) 0.5308(5) 0.5120(2) 0.067(4) Uani 1.000000 . . .
H11g H 0.154(3) 0.504(2) 0.5027(3) 0.101(6) Uiso 1.000000 GR . .
H11h H 0.1911(11) 0.514(3) 0.5220(10) 0.101(6) Uiso 1.000000 GR . .
H11i H 0.139(2) 0.5482(8) 0.5190(12) 0.101(6) Uiso 1.000000 GR . .
C112 C 0.1636(5) 0.5995(5) 0.4845(2) 0.070(4) Uani 1.000000 . . .
H11j H 0.1845(10) 0.626(3) 0.4773(11) 0.105(7) Uiso 1.000000 GR . .
H11k H 0.150(3) 0.5739(8) 0.4747(9) 0.105(7) Uiso 1.000000 GR . .
H11l H 0.134(2) 0.617(3) 0.4916(3) 0.105(7) Uiso 1.000000 GR . .

loop_
_atom_site_aniso_label
_atom_site_aniso_U_11
_atom_site_aniso_U_22
_atom_site_aniso_U_33
_atom_site_aniso_U_12
_atom_site_aniso_U_13
_atom_site_aniso_U_23
U1 0.0382(6) 0.0367(6) 0.0337(7) 0.0001(5) 0.0018(5) -0.0032(5)
U2 0.0361(6) 0.0299(6) 0.0280(7) -0.0018(4) -0.0027(5) -0.0023(4)
Cs1 0.0507(12) 0.0578(13) 0.0538(15) -0.0066(10) 0.0056(10) -0.0095(10)
Cs2 0.0373(11) 0.0404(11) 0.0410(12) -0.0037(8) 0.0002(9) -0.0001(9)
Si1 0.0485(19) 0.053(2) 0.048(2) 0.0155(15) 0.0028(16) -0.0039(16)
Si2 0.0508(18) 0.0517(18) 0.0263(18) -0.0043(15) 0.0036(14) 0.0018(14)
Si3 0.0292(14) 0.0369(15) 0.040(2) -0.0042(12) -0.0030(13) -0.0001(13)
Si4 0.0504(18) 0.0346(16) 0.036(2) -0.0106(13) 0.0019(14) -0.0069(13)
Si5 0.0344(15) 0.0372(15) 0.0313(18) 0.0056(12) -0.0024(13) 0.0015(13)
Si6 0.0389(16) 0.0338(15) 0.0295(18) 0.0028(12) -0.0028(13) 0.0009(12)
O1 0.039(4) 0.060(5) 0.033(5) 0.011(4) 0.008(3) -0.002(4)
O2 0.058(5) 0.041(4) 0.053(6) 0.017(4) -0.003(4) -0.002(4)
O3 0.079(6) 0.046(5) 0.062(7) 0.015(4) 0.019(5) 0.005(4)
O4 0.054(5) 0.047(5) 0.054(6) 0.002(4) 0.007(4) -0.010(4)
O5 0.059(6) 0.076(6) 0.071(7) 0.023(5) -0.006(5) -0.022(5)
O21 0.039(4) 0.060(5) 0.033(5) 0.011(4) 0.008(3) -0.002(4)
O22 0.049(5) 0.073(6) 0.033(5) -0.016(4) 0.005(4) -0.004(4)
O23 0.058(5) 0.059(5) 0.033(5) -0.018(4) 0.009(4) -0.001(4)
O24 0.055(5) 0.054(5) 0.047(6) -0.003(4) 0.010(4) 0.005(4)
O41 0.045(4) 0.041(4) 0.031(5) -0.016(3) 0.001(3) -0.012(3)
O42 0.043(4) 0.047(4) 0.032(5) -0.002(3) 0.004(3) 0.009(3)
O43 0.034(4) 0.049(4) 0.041(5) -0.008(3) -0.004(3) 0.013(4)
O44 0.035(4) 0.035(4) 0.041(5) -0.010(3) -0.000(3) 0.002(3)
O61 0.050(4) 0.044(4) 0.034(5) -0.013(3) -0.001(4) -0.022(3)
O62 0.081(6) 0.051(5) 0.049(6) -0.012(5) -0.002(5) 0.004(4)
O63 0.051(5) 0.048(5) 0.058(6) -0.015(4) 0.001(4) -0.009(4)
O64 0.060(5) 0.051(5) 0.046(6) -0.015(4) 0.006(4) -0.016(4)
O81 0.043(4) 0.025(3) 0.040(5) 0.015(3) -0.003(3) 0.003(3)
O82 0.039(4) 0.048(4) 0.043(5) 0.004(3) -0.009(4) 0.002(4)
O83 0.037(4) 0.047(4) 0.035(5) -0.006(3) -0.001(3) -0.001(3)
O84 0.041(4) 0.034(4) 0.043(5) 0.001(3) -0.004(3) -0.004(3)
O101 0.049(4) 0.038(4) 0.034(5) 0.009(3) -0.006(4) -0.003(3)
O102 0.051(4) 0.029(4) 0.042(5) -0.004(3) 0.005(4) -0.003(3)
O103 0.063(5) 0.032(4) 0.026(4) -0.008(3) -0.001(4) -0.002(3)
O104 0.039(4) 0.038(4) 0.046(5) 0.002(3) -0.000(4) 0.005(4)
C1 0.104(8) 0.060(6) 0.097(10) -0.001(6) 0.007(7) 0.024(6)
C2A 0.105(9) 0.059(6) 0.097(10) -0.001(6) 0.006(7) 0.023(6)
C2B 0.105(9) 0.059(6) 0.097(10) -0.001(6) 0.006(7) 0.024(6)
C3A 0.104(9) 0.061(6) 0.097(10) -0.002(6) 0.007(7) 0.025(6)
C3B 0.104(9) 0.061(6) 0.096(10) -0.001(6) 0.007(7) 0.025(6)
C4A 0.105(9) 0.060(6) 0.097(10) -0.001(6) 0.006(7) 0.024(6)
C4B 0.104(9) 0.061(6) 0.097(10) -0.002(6) 0.007(7) 0.024(6)
C5 0.062(8) 0.058(8) 0.055(10) -0.003(6) 0.008(7) -0.017(7)
C6 0.098(12) 0.097(12) 0.057(11) -0.023(10) -0.001(9) -0.008(9)
C7 0.075(9) 0.065(9) 0.048(9) 0.010(7) 0.014(7) -0.005(7)
C8 0.055(8) 0.063(8) 0.052(9) 0.003(6) 0.023(6) -0.003(7)
C9 0.054(9) 0.100(13) 0.093(14) 0.020(8) -0.016(9) -0.030(10)
C10 0.062(10) 0.144(17) 0.16(2) 0.055(11) -0.035(11) -0.058(15)
C11 0.056(9) 0.117(14) 0.092(14) -0.017(9) 0.002(9) -0.018(11)
C12 0.093(12) 0.072(10) 0.080(13) 0.018(9) -0.020(10) 0.009(9)
C21 0.048(7) 0.074(9) 0.057(10) -0.013(7) -0.006(7) 0.005(7)
C22 0.065(9) 0.068(9) 0.071(11) -0.013(7) -0.008(8) 0.009(8)
C23 0.063(9) 0.092(11) 0.060(11) -0.023(8) -0.000(7) -0.013(8)
C24 0.069(9) 0.099(11) 0.049(10) -0.014(8) -0.013(7) 0.012(8)
C25 0.078(9) 0.069(9) 0.024(7) -0.018(7) 0.010(6) -0.010(6)
C26 0.101(12) 0.096(12) 0.058(11) -0.023(10) 0.048(9) -0.006(9)
C27 0.095(11) 0.087(11) 0.044(10) -0.021(9) 0.018(8) 0.021(8)
C28 0.071(9) 0.056(8) 0.078(11) -0.010(7) 0.017(8) 0.011(7)
C29 0.068(8) 0.058(8) 0.035(8) 0.008(6) 0.019(6) -0.002(6)
C30 0.118(14) 0.072(10) 0.069(12) 0.029(10) -0.006(10) 0.006(9)
C31 0.097(11) 0.053(8) 0.077(12) -0.021(8) 0.005(9) -0.030(8)
C32 0.090(11) 0.068(9) 0.057(10) 0.002(8) 0.023(8) 0.010(8)
C41 0.036(6) 0.065(8) 0.045(8) -0.007(6) 0.004(5) 0.008(6)
C42 0.065(9) 0.068(9) 0.076(12) 0.011(7) 0.035(8) -0.017(8)
C43 0.038(7) 0.087(10) 0.067(11) 0.015(6) 0.011(6) 0.006(8)
C44 0.069(9) 0.078(9) 0.044(9) -0.014(7) 0.006(7) 0.010(7)
C45 0.034(6) 0.048(7) 0.052(8) 0.001(5) -0.009(5) -0.004(6)
C46 0.060(8) 0.051(7) 0.062(10) 0.001(6) 0.006(7) 0.013(7)
C47 0.097(12) 0.051(8) 0.080(12) 0.012(8) -0.024(9) 0.007(8)
C48 0.049(8) 0.088(10) 0.061(10) -0.011(7) -0.019(7) 0.021(8)
C49 0.035(6) 0.039(6) 0.057(9) -0.011(5) -0.006(6) 0.003(6)
C50 0.054(8) 0.043(7) 0.086(12) -0.016(6) -0.009(7) -0.015(7)
C51 0.068(8) 0.048(7) 0.046(9) 0.003(6) 0.007(6) 0.006(6)
C52 0.056(7) 0.035(6) 0.062(9) 0.001(5) -0.005(6) -0.014(6)
C61 0.113(7) 0.078(6) 0.074(7) -0.014(5) -0.024(6) 0.028(4)
C62 0.108(8) 0.076(7) 0.067(7) -0.013(5) -0.024(6) 0.028(5)
C63 0.119(8) 0.078(7) 0.081(8) -0.018(5) -0.024(6) 0.029(5)
C64 0.119(8) 0.081(7) 0.077(7) -0.010(5) -0.024(6) 0.027(5)
C65 0.062(8) 0.061(8) 0.055(10) -0.015(7) -0.007(7) -0.016(7)
C66 0.054(8) 0.067(9) 0.078(12) -0.015(7) 0.011(7) -0.014(8)
C67 0.061(8) 0.060(8) 0.077(11) 0.002(7) -0.011(8) -0.022(8)
C68 0.090(11) 0.049(8) 0.074(12) 0.001(7) -0.004(9) -0.010(7)
C69 0.056(7) 0.046(7) 0.051(9) -0.003(6) -0.007(6) -0.023(6)
C70 0.083(10) 0.070(9) 0.072(11) -0.028(8) -0.005(9) -0.034(8)
C71 0.066(9) 0.059(8) 0.084(12) 0.007(7) -0.019(8) -0.022(8)
C72 0.083(10) 0.073(10) 0.062(11) -0.019(8) -0.008(8) -0.029(8)
C81 0.041(7) 0.073(9) 0.039(8) 0.010(6) -0.012(6) -0.005(6)
C82 0.055(8) 0.096(11) 0.074(12) 0.023(8) -0.013(8) -0.014(9)
C83 0.060(9) 0.146(15) 0.036(9) 0.016(9) -0.015(7) -0.004(9)
C84 0.081(10) 0.068(9) 0.085(13) -0.009(8) -0.050(9) -0.015(8)
C85 0.044(6) 0.044(6) 0.040(8) -0.000(5) 0.006(5) -0.009(5)
C86 0.069(9) 0.065(8) 0.046(9) -0.003(7) 0.013(7) -0.016(7)
C87 0.085(10) 0.048(7) 0.051(9) -0.015(7) 0.016(7) -0.008(6)
C88 0.047(7) 0.080(9) 0.041(8) -0.006(6) 0.003(6) 0.001(7)
C89 0.053(7) 0.043(7) 0.041(8) 0.005(5) -0.008(6) -0.002(5)
C90 0.097(11) 0.040(7) 0.051(9) 0.010(7) -0.001(8) 0.015(6)
C91 0.052(7) 0.040(7) 0.083(11) 0.003(6) -0.003(7) -0.006(7)
C92 0.053(8) 0.045(7) 0.085(12) -0.006(6) -0.018(7) -0.011(7)
C101 0.093(7) 0.076(7) 0.118(9) -0.015(5) 0.037(6) 0.015(5)
C102 0.098(8) 0.081(7) 0.122(10) -0.014(5) 0.043(6) 0.014(6)
C103 0.101(8) 0.083(7) 0.123(10) -0.021(5) 0.033(6) 0.012(6)
C104 0.095(8) 0.082(7) 0.121(10) -0.010(5) 0.036(6) 0.021(6)
C105 0.063(8) 0.050(7) 0.033(8) -0.012(6) -0.007(6) -0.008(6)
C106 0.096(11) 0.064(9) 0.045(9) -0.003(8) -0.007(8) -0.020(7)
C107 0.094(11) 0.087(11) 0.064(11) 0.019(9) -0.056(9) -0.025(8)
C108 0.094(11) 0.078(10) 0.060(11) -0.044(9) 0.010(8) -0.022(8)
C109 0.043(7) 0.051(7) 0.050(8) 0.007(5) -0.003(6) -0.000(6)
C110 0.069(9) 0.072(9) 0.079(12) 0.008(7) -0.005(8) -0.027(8)
C111 0.052(8) 0.069(9) 0.081(12) 0.012(7) 0.018(7) 0.006(8)
C112 0.043(7) 0.068(9) 0.099(13) 0.025(6) -0.019(7) -0.006(8)

loop_
_atom_type_symbol
_atom_type_scat_dispersion_real
_atom_type_scat_dispersion_imag
_atom_type_scat_Cromer_Mann_a1
_atom_type_scat_Cromer_Mann_a2
_atom_type_scat_Cromer_Mann_a3
_atom_type_scat_Cromer_Mann_a4
_atom_type_scat_Cromer_Mann_b1
_atom_type_scat_Cromer_Mann_b2
_atom_type_scat_Cromer_Mann_b3
_atom_type_scat_Cromer_Mann_b4
_atom_type_scat_Cromer_Mann_c
_atom_type_scat_source
_atom_type_scat_dispersion_source
C 0.01920 0.00962 2.31000 1.02000 1.58860 0.86500 20.84390 10.20750 0.56870 51.65120 0.21560 'International Tables Volume C Table 6.1.1.4 (pp. 500-502)' 'Henke, Gullikson and Davis, At. Data and Nucl. Data Tables, 1993, 54, 2'
Cs -0.67472 8.25151 20.38920 19.10620 10.66200 1.49530 3.56900 0.31070 24.38790 213.90401 3.33520 'International Tables Volume C Table 6.1.1.4 (pp. 500-502)' 'Henke, Gullikson and Davis, At. Data and Nucl. Data Tables, 1993, 54, 2'
H 0.00000 0.00000 0.49300 0.32291 0.14019 0.04081 10.51090 26.12570 3.14236 57.79970 0.00304 'International Tables Volume C Table 6.1.1.4 (pp. 500-502)' 'Henke, Gullikson and Davis, At. Data and Nucl. Data Tables, 1993, 54, 2'
O 0.05239 0.03377 3.04850 2.28680 1.54630 0.86700 13.27710 5.70110 0.32390 32.90890 0.25080 'International Tables Volume C Table 6.1.1.4 (pp. 500-502)' 'Henke, Gullikson and Davis, At. Data and Nucl. Data Tables, 1993, 54, 2'
Si 0.25539 0.32544 6.29150 3.03530 1.98910 1.54100 2.43860 32.33370 0.67850 81.69370 1.14070 'International Tables Volume C Table 6.1.1.4 (pp. 500-502)' 'Henke, Gullikson and Davis, At. Data and Nucl. Data Tables, 1993, 54, 2'
U -5.21938 14.04323 36.02280 23.41280 14.94910 4.18800 0.52930 3.32530 16.09270 100.61300 13.39660 'International Tables Volume C Table 6.1.1.4 (pp. 500-502)' 'Henke, Gullikson and Davis, At. Data and Nucl. Data Tables, 1993, 54, 2'

loop_
_exptl_crystal_face_index_h
_exptl_crystal_face_index_k
_exptl_crystal_face_index_l
_exptl_crystal_face_perp_dist
0 -1 0 0.0219
1 0 1 0.0427
0 0 -1 0.0596
0 0 1 0.0062
0 -5 3 0.0145
0 2 -1 0.0096
-1 0 2 0.0364
-1 -1 1 0.0245
-1 0 -2 0.0655

loop_
_geom_angle_atom_site_label_1
_geom_angle_atom_site_label_2
_geom_angle_atom_site_label_3
_geom_angle
_geom_angle_site_symmetry_1
_geom_angle_site_symmetry_3
_geom_angle_publ_flag
Cs2 U1 Cs1 115.75(4) . . ?
O1 U1 Cs1 60.7(2) . . ?
O1 U1 Cs2 55.6(2) . . ?
O2 U1 Cs1 65.6(2) . . ?
O2 U1 Cs2 139.2(2) . . ?
O2 U1 O1 105.7(3) . . ?
O21 U1 Cs1 66.8(2) . . ?
O21 U1 Cs2 113.99(18) . . ?
O21 U1 O1 98.2(3) . . ?
O21 U1 O2 103.9(3) . . ?
O41 U1 Cs1 164.17(18) . . ?
O41 U1 Cs2 48.72(18) . . ?
O41 U1 O1 103.5(3) . . ?
O41 U1 O2 122.5(3) . . ?
O41 U1 O21 119.5(3) . . ?
O1 U2 Cs2 62.2(2) . . ?
O61 U2 Cs2 163.43(19) . . ?
O61 U2 O1 101.2(3) . . ?
O81 U2 Cs2 58.84(18) . . ?
O81 U2 O1 102.6(3) . . ?
O81 U2 O61 130.4(3) . . ?
O101 U2 Cs2 64.13(19) . . ?
O101 U2 O1 98.5(3) . . ?
O101 U2 O61 121.7(3) . . ?
O101 U2 O81 96.7(2) . . ?
Si1 Cs1 U1 59.56(6) . . ?
Si2 Cs1 U1 56.72(5) . . ?
Si2 Cs1 Si1 95.72(8) . . ?
Si4 Cs1 U1 120.75(7) . . ?
Si4 Cs1 Si1 128.67(9) . . ?
Si4 Cs1 Si2 128.83(8) . . ?
O1 Cs1 U1 33.96(12) . . ?
O1 Cs1 Si1 84.76(13) . . ?
O1 Cs1 Si2 70.64(14) . . ?
O1 Cs1 Si4 87.55(14) . . ?
O2 Cs1 U1 34.88(11) . . ?
O2 Cs1 Si1 25.12(13) . . ?
O2 Cs1 Si2 81.09(14) . . ?
O2 Cs1 Si4 127.72(15) . . ?
O2 Cs1 O1 60.63(17) . . ?
O3 Cs1 U1 75.59(14) . . ?
O3 Cs1 Si1 26.01(15) . . ?
O3 Cs1 Si2 121.17(15) . . ?
O3 Cs1 Si4 103.46(15) . . ?
O3 Cs1 O1 89.16(19) . . ?
O3 Cs1 O2 42.50(18) . . ?
O4 Cs1 U1 74.84(14) . . ?
O4 Cs1 Si1 26.06(16) . . ?
O4 Cs1 Si2 88.65(15) . . ?
O4 Cs1 Si4 142.45(16) . . ?
O4 Cs1 O1 106.02(19) . . ?
O4 Cs1 O2 46.01(19) . . ?
O4 Cs1 O3 43.8(2) . . ?
O21 Cs1 U1 34.90(12) . . ?
O21 Cs1 Si1 76.77(13) . . ?
O21 Cs1 Si2 22.78(13) . . ?
O21 Cs1 Si4 136.34(13) . . ?
O21 Cs1 O1 56.87(17) . . ?
O21 Cs1 O2 58.99(17) . . ?
O21 Cs1 O3 100.63(18) . . ?
O21 Cs1 O4 77.15(17) . . ?
O22 Cs1 U1 75.75(14) . . ?
O22 Cs1 Si1 117.51(15) . . ?
O22 Cs1 Si2 22.39(14) . . ?
O22 Cs1 Si4 110.68(15) . . ?
O22 Cs1 O1 79.5(2) . . ?
O22 Cs1 O2 103.27(19) . . ?
O22 Cs1 O3 143.3(2) . . ?
O22 Cs1 O4 106.2(2) . . ?
O22 Cs1 O21 44.37(18) . . ?
O61 Cs1 U1 96.43(12) . . ?
O61 Cs1 Si1 124.18(16) . . ?
O61 Cs1 Si2 112.12(15) . . ?
O61 Cs1 Si4 25.08(12) . . ?
O61 Cs1 O1 62.74(17) . . ?
O61 Cs1 O2 111.86(19) . . ?
O61 Cs1 O3 104.9(2) . . ?
O61 Cs1 O4 148.5(2) . . ?
O61 Cs1 O21 112.97(17) . . ?
O61 Cs1 O22 100.6(2) . . ?
O64 Cs1 U1 144.56(15) . . ?
O64 Cs1 Si1 138.98(17) . . ?
O64 Cs1 Si2 125.09(17) . . ?
O64 Cs1 Si4 25.71(15) . . ?
O64 Cs1 O1 110.60(19) . . ?
O64 Cs1 O2 150.0(2) . . ?
O64 Cs1 O3 113.7(2) . . ?
O64 Cs1 O4 136.5(2) . . ?
O64 Cs1 O21 143.76(19) . . ?
O64 Cs1 O22 102.9(2) . . ?
O64 Cs1 O61 48.46(18) . . ?
H4Aa Cs1 U1 112.6(4) . . ?
H4Aa Cs1 Si1 65.9(9) . . ?
H4Aa Cs1 Si2 161.2(10) . . ?
H4Aa Cs1 Si4 69.5(11) . . ?
H4Aa Cs1 O1 109.8(6) . . ?
H4Aa Cs1 O2 83.0(7) . . ?
H4Aa Cs1 O3 41.2(8) . . ?
H4Aa Cs1 O4 73.0(11) . . ?
H4Aa Cs1 O21 141.8(7) . . ?
H4Aa Cs1 O22 170.6(5) . . ?
H4Aa Cs1 O61 83.2(11) . . ?
H4Aa Cs1 O64 73.1(9) . . ?
H4Ac Cs1 U1 116.5(7) . . ?
H4Ac Cs1 Si1 57.9(5) . . ?
H4Ac Cs1 Si2 138.8(10) . . ?
H4Ac Cs1 Si4 90.9(7) . . ?
H4Ac Cs1 O1 129.4(13) . . ?
H4Ac Cs1 O2 81.7(6) . . ?
H4Ac Cs1 O3 42.3(10) . . ?
H4Ac Cs1 O4 53.2(5) . . ?
H4Ac Cs1 O21 130.3(4) . . ?
H4Ac Cs1 O22 145.7(13) . . ?
H4Ac Cs1 O61 109.0(10) . . ?
H4Ac Cs1 O64 85.0(4) . . ?
H4Ac Cs1 H4Aa 27.2(3) . . ?
H4Ba Cs1 U1 111(4) . . ?
H4Ba Cs1 Si1 65.9(10) . . ?
H4Ba Cs1 Si2 161.5(5) . . ?
H4Ba Cs1 Si4 68.6(11) . . ?
H4Ba Cs1 O1 108(5) . . ?
H4Ba Cs1 O2 82(2) . . ?
H4Ba Cs1 O3 40.8(17) . . ?
H4Ba Cs1 O4 73.9(13) . . ?
H4Ba Cs1 O21 141(2) . . ?
H4Ba Cs1 O22 173(5) . . ?
H4Ba Cs1 O61 82(3) . . ?
H4Ba Cs1 O64 73.2(12) . . ?
H4Ba Cs1 H4Aa 2(5) . . ?
H4Ba Cs1 H4Ac 29(4) . . ?
H6a Cs1 U1 89.0(10) . . ?
H6a Cs1 Si1 70.2(3) . . ?
H6a Cs1 Si2 60.1(12) . . ?
H6a Cs1 Si4 149.5(9) . . ?
H6a Cs1 O1 120.6(11) . . ?
H6a Cs1 O2 80.1(5) . . ?
H6a Cs1 O3 89.5(5) . . ?
H6a Cs1 O4 46.1(4) . . ?
H6a Cs1 O21 65.2(12) . . ?
H6a Cs1 O22 67.6(10) . . ?
H6a Cs1 O61 165.4(4) . . ?
H6a Cs1 O64 123.8(8) . . ?
H6a Cs1 H4Aa 107.2(15) . . ?
H6a Cs1 H4Ac 80.2(16) . . ?
H6a Cs1 H4Ba 109(4) . . ?
H22a Cs1 U1 114.6(13) . . ?
H22a Cs1 Si1 163.1(3) . . ?
H22a Cs1 Si2 69.5(6) . . ?
H22a Cs1 Si4 68.3(3) . . ?
H22a Cs1 O1 97.4(15) . . ?
H22a Cs1 O2 148.3(11) . . ?
H22a Cs1 O3 169.1(9) . . ?
H22a Cs1 O4 140.5(10) . . ?
H22a Cs1 O21 90.3(8) . . ?
H22a Cs1 O22 47.2(6) . . ?
H22a Cs1 O61 70.8(9) . . ?
H22a Cs1 O64 55.7(5) . . ?
H22a Cs1 H4Aa 127.9(11) . . ?
H22a Cs1 H4Ac 128.5(16) . . ?
H22a Cs1 H4Ba 128(2) . . ?
H22a Cs1 H6a 94.6(9) . . ?
H23a Cs1 U1 117.3(11) . . ?
H23a Cs1 Si1 123.2(13) . . ?
H23a Cs1 Si2 60.9(10) . . ?
H23a Cs1 Si4 102.5(15) . . ?
H23a Cs1 O1 124.8(4) . . ?
H23a Cs1 O2 129.5(15) . . ?
H23a Cs1 O3 137.7(9) . . ?
H23a Cs1 O4 98.0(12) . . ?
H23a Cs1 O21 82.4(11) . . ?
H23a Cs1 O22 45.9(6) . . ?
H23a Cs1 O61 112.6(13) . . ?
H23a Cs1 O64 79.9(15) . . ?
H23a Cs1 H4Aa 124.7(7) . . ?
H23a Cs1 H4Ac 104.9(14) . . ?
H23a Cs1 H4Ba 127(5) . . ?
H23a Cs1 H6a 53.1(14) . . ?
H23a Cs1 H22a 42.8(16) . . ?
H71a Cs1 U1 160.5(8) . . ?
H71a Cs1 Si1 101.9(4) . . ?
H71a Cs1 Si2 137.1(14) . . ?
H71a Cs1 Si4 64.5(8) . . ?
H71a Cs1 O1 149.1(12) . . ?
H71a Cs1 O2 126.0(6) . . ?
H71a Cs1 O3 85.0(8) . . ?
H71a Cs1 O4 90.5(3) . . ?
H71a Cs1 O21 154.0(13) . . ?
H71a Cs1 O22 121.5(12) . . ?
H71a Cs1 O61 89.5(9) . . ?
H71a Cs1 O64 46.4(4) . . ?
H71a Cs1 H4Aa 49.6(12) . . ?
H71a Cs1 H4Ac 44.3(8) . . ?
H71a Cs1 H4Ba 51(4) . . ?
H71a Cs1 H6a 89.8(16) . . ?
H71a Cs1 H22a 84.9(15) . . ?
H71a Cs1 H23a 76.8(16) . . ?
U2 Cs2 U1 64.12(3) . . ?
Si3 Cs2 U1 55.21(5) . . ?
Si3 Cs2 U2 119.17(6) . . ?
Si5 Cs2 U1 106.13(6) . . ?
Si5 Cs2 U2 58.82(5) . . ?
Si5 Cs2 Si3 141.53(8) . . ?
Si6 Cs2 U1 93.82(5) . . ?
Si6 Cs2 U2 57.46(5) . . ?
Si6 Cs2 Si3 120.16(7) . . ?
Si6 Cs2 Si5 91.96(7) . . ?
O1 Cs2 U1 30.89(12) . . ?
O1 Cs2 U2 33.22(12) . . ?
O1 Cs2 Si3 86.04(13) . . ?
O1 Cs2 Si5 82.60(13) . . ?
O1 Cs2 Si6 74.73(13) . . ?
O41 Cs2 U1 32.23(12) . . ?
O41 Cs2 U2 95.65(12) . . ?
O41 Cs2 Si3 23.63(12) . . ?
O41 Cs2 Si5 132.92(14) . . ?
O41 Cs2 Si6 107.00(14) . . ?
O41 Cs2 O1 62.71(16) . . ?
O44 Cs2 U1 79.17(13) . . ?
O44 Cs2 U2 143.28(14) . . ?
O44 Cs2 Si3 24.41(13) . . ?
O44 Cs2 Si5 138.14(14) . . ?
O44 Cs2 Si6 129.61(14) . . ?
O44 Cs2 O1 110.06(18) . . ?
O44 Cs2 O41 48.03(17) . . ?
O81 Cs2 U1 87.95(12) . . ?
O81 Cs2 U2 35.50(10) . . ?
O81 Cs2 Si3 137.45(14) . . ?
O81 Cs2 Si5 23.43(11) . . ?
O81 Cs2 Si6 78.37(12) . . ?
O81 Cs2 O1 60.78(16) . . ?
O81 Cs2 O41 119.06(17) . . ?
O81 Cs2 O44 149.48(19) . . ?
O84 Cs2 U1 119.61(14) . . ?
O84 Cs2 U2 82.75(13) . . ?
O84 Cs2 Si3 130.17(15) . . ?
O84 Cs2 Si5 24.08(13) . . ?
O84 Cs2 Si6 109.41(14) . . ?
O84 Cs2 O1 103.05(18) . . ?
O84 Cs2 O41 135.1(2) . . ?
O84 Cs2 O44 117.39(18) . . ?
O84 Cs2 O81 47.24(16) . . ?
O101 Cs2 U1 81.99(12) . . ?
O101 Cs2 U2 34.34(12) . . ?
O101 Cs2 Si3 125.63(12) . . ?
O101 Cs2 Si5 76.31(12) . . ?
O101 Cs2 Si6 23.18(12) . . ?
O101 Cs2 O1 56.35(17) . . ?
O101 Cs2 O41 105.31(17) . . ?
O101 Cs2 O44 144.36(17) . . ?
O101 Cs2 O81 58.25(16) . . ?
O101 Cs2 O84 98.21(17) . . ?
O103 Cs2 U1 108.50(13) . . ?
O103 Cs2 U2 80.17(12) . . ?
O103 Cs2 Si3 113.80(15) . . ?
O103 Cs2 Si5 103.85(15) . . ?
O103 Cs2 Si6 22.86(13) . . ?
O103 Cs2 O1 95.70(18) . . ?
O103 Cs2 O41 110.0(2) . . ?
O103 Cs2 O44 113.83(19) . . ?
O103 Cs2 O81 96.45(18) . . ?
O103 Cs2 O84 113.8(2) . . ?
O103 Cs2 O101 45.83(17) . . ?
H52a Cs2 U1 124.9(2) . . ?
H52a Cs2 U2 169.4(6) . . ?
H52a Cs2 Si3 70.4(3) . . ?
H52a Cs2 Si5 111.1(7) . . ?
H52a Cs2 Si6 123.2(7) . . ?
H52a Cs2 O1 155.3(2) . . ?
H52a Cs2 O41 94.1(3) . . ?
H52a Cs2 O44 46.1(3) . . ?
H52a Cs2 O81 134.5(8) . . ?
H52a Cs2 O84 87.4(8) . . ?
H52a Cs2 O101 145.1(6) . . ?
H52a Cs2 O103 100.4(8) . . ?
H92a Cs2 U1 128.9(8) . . ?
H92a Cs2 U2 128.84(16) . . ?
H92a Cs2 Si3 94.7(6) . . ?
H92a Cs2 Si5 70.7(2) . . ?
H92a Cs2 Si6 136.5(7) . . ?
H92a Cs2 O1 137.6(6) . . ?
H92a Cs2 O41 114.0(7) . . ?
H92a Cs2 O44 74.2(4) . . ?
H92a Cs2 O81 93.5(2) . . ?
H92a Cs2 O84 46.6(2) . . ?
H92a Cs2 O101 139.7(6) . . ?
H92a Cs2 O103 122.0(7) . . ?
H92a Cs2 H52a 42.2(9) . . ?
H10s Cs2 U1 136.3(10) . . ?
H10s Cs2 U2 126.1(2) . . ?
H10s Cs2 Si3 97.1(8) . . ?
H10s Cs2 Si5 114.6(9) . . ?
H10s Cs2 Si6 70.3(3) . . ?
H10s Cs2 O1 141.2(6) . . ?
H10s Cs2 O41 112.4(9) . . ?
H10s Cs2 O44 81.0(6) . . ?
H10s Cs2 O81 125.4(8) . . ?
H10s Cs2 O84 104.0(10) . . ?
H10s Cs2 O101 92.5(3) . . ?
H10s Cs2 O103 47.7(3) . . ?
H10s Cs2 H52a 52.9(8) . . ?
H10s Cs2 H92a 81.0(9) . . ?
O2 Si1 Cs1 71.4(3) . . ?
O3 Si1 Cs1 72.9(3) . . ?
O3 Si1 O2 106.1(5) . . ?
O4 Si1 Cs1 61.8(3) . . ?
O4 Si1 O2 112.4(4) . . ?
O4 Si1 O3 103.5(5) . . ?
O5 Si1 Cs1 168.2(4) . . ?
O5 Si1 O2 115.0(5) . . ?
O5 Si1 O3 112.8(5) . . ?
O5 Si1 O4 106.5(5) . . ?
O21 Si2 Cs1 60.9(3) . . ?
O22 Si2 Cs1 47.3(3) . . ?
O22 Si2 O21 105.7(4) . . ?
O23 Si2 Cs1 109.8(3) . . ?
O23 Si2 O21 115.1(4) . . ?
O23 Si2 O22 105.1(4) . . ?
O24 Si2 Cs1 143.1(3) . . ?
O24 Si2 O21 113.4(4) . . ?
O24 Si2 O22 112.2(4) . . ?
O24 Si2 O23 105.2(4) . . ?
O41 Si3 Cs2 52.7(3) . . ?
O42 Si3 Cs2 125.9(3) . . ?
O42 Si3 O41 115.6(4) . . ?
O43 Si3 Cs2 127.8(3) . . ?
O43 Si3 O41 113.4(4) . . ?
O43 Si3 O42 105.8(4) . . ?
O44 Si3 Cs2 51.9(2) . . ?
O44 Si3 O41 104.6(4) . . ?
O44 Si3 O42 105.8(4) . . ?
O44 Si3 O43 111.5(4) . . ?
O61 Si4 Cs1 57.4(3) . . ?
O62 Si4 Cs1 99.9(3) . . ?
O62 Si4 O61 115.3(5) . . ?
O63 Si4 Cs1 155.4(3) . . ?
O63 Si4 O61 115.0(4) . . ?
O63 Si4 O62 104.1(5) . . ?
O64 Si4 Cs1 55.8(3) . . ?
O64 Si4 O61 106.0(4) . . ?
O64 Si4 O62 103.7(5) . . ?
O64 Si4 O63 112.3(4) . . ?
O81 Si5 Cs2 56.8(3) . . ?
O82 Si5 Cs2 132.3(3) . . ?
O82 Si5 O81 116.0(4) . . ?
O83 Si5 Cs2 121.3(3) . . ?
O83 Si5 O81 113.8(4) . . ?
O83 Si5 O82 105.0(4) . . ?
O84 Si5 Cs2 50.5(2) . . ?
O84 Si5 O81 106.5(4) . . ?
O84 Si5 O82 104.5(4) . . ?
O84 Si5 O83 110.8(4) . . ?
O101 Si6 Cs2 60.7(3) . . ?
O102 Si6 Cs2 130.6(3) . . ?
O102 Si6 O101 115.7(4) . . ?
O103 Si6 Cs2 47.6(3) . . ?
O103 Si6 O101 107.7(4) . . ?
O103 Si6 O102 103.9(4) . . ?
O104 Si6 Cs2 122.3(3) . . ?
O104 Si6 O101 112.0(4) . . ?
O104 Si6 O102 105.1(4) . . ?
O104 Si6 O103 112.2(4) . . ?
U2 O1 U1 177.9(4) . . ?
Cs1 O1 U1 85.3(2) . . ?
Cs1 O1 U2 96.7(3) . . ?
Cs2 O1 U1 93.5(3) . . ?
Cs2 O1 U2 84.6(2) . . ?
Cs2 O1 Cs1 171.0(3) . . ?
Cs1 O2 U1 79.5(2) . . ?
Si1 O2 U1 158.4(5) . . ?
Si1 O2 Cs1 83.5(3) . . ?
Si1 O3 Cs1 81.1(3) . . ?
C1 O3 Cs1 117.6(7) . . ?
C1 O3 Si1 131.9(8) . . ?
Si1 O4 Cs1 92.2(3) . . ?
C5 O4 Cs1 121.2(7) . . ?
C5 O4 Si1 130.6(8) . . ?
C9 O5 Si1 131.7(9) . . ?
Cs1 O21 U1 78.3(2) . . ?
Si2 O21 U1 159.0(4) . . ?
Si2 O21 Cs1 96.3(3) . . ?
Si2 O22 Cs1 110.3(4) . . ?
C21 O22 Cs1 113.7(7) . . ?
C21 O22 Si2 130.9(8) . . ?
C25 O23 Si2 130.8(7) . . ?
C29 O24 Si2 132.9(8) . . ?
Cs2 O41 U1 99.0(2) . . ?
Si3 O41 U1 151.7(4) . . ?
Si3 O41 Cs2 103.7(3) . . ?
C41 O42 Si3 130.9(7) . . ?
C45 O43 Si3 134.1(7) . . ?
Si3 O44 Cs2 103.7(3) . . ?
C49 O44 Cs2 125.4(6) . . ?
C49 O44 Si3 130.1(7) . . ?
Cs1 O61 U2 98.2(2) . . ?
Si4 O61 U2 164.2(5) . . ?
Si4 O61 Cs1 97.5(3) . . ?
C61 O62 Si4 132.0(10) . . ?
C65 O63 Si4 132.2(8) . . ?
Si4 O64 Cs1 98.5(3) . . ?
C69 O64 Cs1 121.0(7) . . ?
C69 O64 Si4 129.9(8) . . ?
Cs2 O81 U2 85.65(19) . . ?
Si5 O81 U2 171.3(4) . . ?
Si5 O81 Cs2 99.8(3) . . ?
C81 O82 Si5 132.9(8) . . ?
C85 O83 Si5 132.7(7) . . ?
Si5 O84 Cs2 105.4(3) . . ?
C89 O84 Cs2 124.7(5) . . ?
C89 O84 Si5 129.9(6) . . ?
Cs2 O101 U2 81.5(2) . . ?
Si6 O101 U2 174.4(5) . . ?
Si6 O101 Cs2 96.1(3) . . ?
C101 O102 Si6 132.0(8) . . ?
Si6 O103 Cs2 109.5(3) . . ?
C105 O103 Cs2 120.1(6) . . ?
C105 O103 Si6 130.3(7) . . ?
C109 O104 Si6 132.2(7) . . ?
C2A C1 O3 107.4(13) . . ?
C2B C1 O3 115.9(16) . . ?
C2B C1 C2A 36.2(14) . . ?
C3A C1 O3 105.9(14) . . ?
C3A C1 C2A 112.3(12) . . ?
C3A C1 C2B 133.2(18) . . ?
C3B C1 O3 104.4(16) . . ?
C3B C1 C2A 81.7(14) . . ?
C3B C1 C2B 112.0(14) . . ?
C3B C1 C3A 33.4(13) . . ?
C4A C1 O3 101.8(13) . . ?
C4A C1 C2A 111.8(13) . . ?
C4A C1 C2B 75.6(16) . . ?
C4A C1 C3A 116.4(12) . . ?
C4A C1 C3B 145.1(15) . . ?
C4B C1 O3 105.0(16) . . ?
C4B C1 C2A 142(2) . . ?
C4B C1 C2B 110(2) . . ?
C4B C1 C3A 77.1(14) . . ?
C4B C1 C3B 109.4(11) . . ?
C4B C1 C4A 40.5(15) . . ?
H2Aa C2A C1 109.5 . . ?
H2Ab C2A C1 109.5 . . ?
H2Ab C2A H2Aa 109.5 . . ?
H2Ac C2A C1 109.5 . . ?
H2Ac C2A H2Aa 109.5 . . ?
H2Ac C2A H2Ab 109.5 . . ?
H2Ba C2B C1 109.5 . . ?
H2Bb C2B C1 109.5 . . ?
H2Bb C2B H2Ba 109.5 . . ?
H2Bc C2B C1 109.5 . . ?
H2Bc C2B H2Ba 109.5 . . ?
H2Bc C2B H2Bb 109.5 . . ?
H3Aa C3A C1 109.5 . . ?
H3Ab C3A C1 109.5 . . ?
H3Ab C3A H3Aa 109.5 . . ?
H3Ac C3A C1 109.5 . . ?
H3Ac C3A H3Aa 109.5 . . ?
H3Ac C3A H3Ab 109.5 . . ?
H3Ba C3B C1 109.5 . . ?
H3Bb C3B C1 109.5 . . ?
H3Bb C3B H3Ba 109.5 . . ?
H3Bc C3B C1 109.5 . . ?
H3Bc C3B H3Ba 109.5 . . ?
H3Bc C3B H3Bb 109.5 . . ?
H4Aa C4A C1 109.5 . . ?
H4Ab C4A C1 109.5 . . ?
H4Ab C4A H4Aa 109.5 . . ?
H4Ac C4A C1 109.5 . . ?
H4Ac C4A H4Aa 109.5 . . ?
H4Ac C4A H4Ab 109.5 . . ?
C4A H4Aa Cs1 106(13) . . ?
C4A H4Ac Cs1 111(14) . . ?
H4Ba C4B C1 109.5 . . ?
H4Bb C4B C1 109.5 . . ?
H4Bb C4B H4Ba 109.5 . . ?
H4Bc C4B C1 109.5 . . ?
H4Bc C4B H4Ba 109.5 . . ?
H4Bc C4B H4Bb 109.5 . . ?
C4B H4Ba Cs1 149(6) . . ?
C6 C5 O4 106.0(11) . . ?
C7 C5 O4 110.2(11) . . ?
C7 C5 C6 111.1(11) . . ?
C8 C5 O4 111.4(10) . . ?
C8 C5 C6 109.3(12) . . ?
C8 C5 C7 108.9(10) . . ?
H6a C6 C5 109.5 . . ?
H6b C6 C5 109.5 . . ?
H6b C6 H6a 109.5 . . ?
H6c C6 C5 109.5 . . ?
H6c C6 H6a 109.5 . . ?
H6c C6 H6b 109.5 . . ?
C6 H6a Cs1 122(7) . . ?
H7a C7 C5 109.5 . . ?
H7b C7 C5 109.5 . . ?
H7b C7 H7a 109.5 . . ?
H7c C7 C5 109.5 . . ?
H7c C7 H7a 109.5 . . ?
H7c C7 H7b 109.5 . . ?
H8a C8 C5 109.5 . . ?
H8b C8 C5 109.5 . . ?
H8b C8 H8a 109.5 . . ?
H8c C8 C5 109.5 . . ?
H8c C8 H8a 109.5 . . ?
H8c C8 H8b 109.5 . . ?
C10 C9 O5 105.0(12) . . ?
C11 C9 O5 110.0(14) . . ?
C11 C9 C10 112.1(15) . . ?
C12 C9 O5 109.9(13) . . ?
C12 C9 C10 109.4(15) . . ?
C12 C9 C11 110.2(13) . . ?
H10a C10 C9 109.5 . . ?
H10b C10 C9 109.5 . . ?
H10b C10 H10a 109.5 . . ?
H10c C10 C9 109.5 . . ?
H10c C10 H10a 109.5 . . ?
H10c C10 H10b 109.5 . . ?
H11a C11 C9 109.5 . . ?
H11b C11 C9 109.5 . . ?
H11b C11 H11a 109.5 . . ?
H11c C11 C9 109.5 . . ?
H11c C11 H11a 109.5 . . ?
H11c C11 H11b 109.5 . . ?
H12a C12 C9 109.5 . . ?
H12b C12 C9 109.5 . . ?
H12b C12 H12a 109.5 . . ?
H12c C12 C9 109.5 . . ?
H12c C12 H12a 109.5 . . ?
H12c C12 H12b 109.5 . . ?
C22 C21 O22 105.0(11) . . ?
C23 C21 O22 106.9(11) . . ?
C23 C21 C22 112.2(11) . . ?
C24 C21 O22 109.6(10) . . ?
C24 C21 C22 110.1(11) . . ?
C24 C21 C23 112.6(13) . . ?
H22a C22 C21 109.5 . . ?
H22b C22 C21 109.5 . . ?
H22b C22 H22a 109.5 . . ?
H22c C22 C21 109.5 . . ?
H22c C22 H22a 109.5 . . ?
H22c C22 H22b 109.5 . . ?
C22 H22a Cs1 132(5) . . ?
H23a C23 C21 109.5 . . ?
H23b C23 C21 109.5 . . ?
H23b C23 H23a 109.5 . . ?
H23c C23 C21 109.5 . . ?
H23c C23 H23a 109.5 . . ?
H23c C23 H23b 109.5 . . ?
C23 H23a Cs1 128(4) . . ?
H24a C24 C21 109.5 . . ?
H24b C24 C21 109.5 . . ?
H24b C24 H24a 109.5 . . ?
H24c C24 C21 109.5 . . ?
H24c C24 H24a 109.5 . . ?
H24c C24 H24b 109.5 . . ?
C26 C25 O23 104.5(10) . . ?
C27 C25 O23 108.8(11) . . ?
C27 C25 C26 110.6(12) . . ?
C28 C25 O23 109.1(10) . . ?
C28 C25 C26 111.3(12) . . ?
C28 C25 C27 112.2(11) . . ?
H26a C26 C25 109.5 . . ?
H26b C26 C25 109.5 . . ?
H26b C26 H26a 109.5 . . ?
H26c C26 C25 109.5 . . ?
H26c C26 H26a 109.5 . . ?
H26c C26 H26b 109.5 . . ?
H27a C27 C25 109.5 . . ?
H27b C27 C25 109.5 . . ?
H27b C27 H27a 109.5 . . ?
H27c C27 C25 109.5 . . ?
H27c C27 H27a 109.5 . . ?
H27c C27 H27b 109.5 . . ?
H28a C28 C25 109.5 . . ?
H28b C28 C25 109.5 . . ?
H28b C28 H28a 109.5 . . ?
H28c C28 C25 109.5 . . ?
H28c C28 H28a 109.5 . . ?
H28c C28 H28b 109.5 . . ?
C30 C29 O24 107.1(11) . . ?
C31 C29 O24 107.1(10) . . ?
C31 C29 C30 111.2(12) . . ?
C32 C29 O24 110.5(10) . . ?
C32 C29 C30 111.8(12) . . ?
C32 C29 C31 109.0(12) . . ?
H30a C30 C29 109.5 . . ?
H30b C30 C29 109.5 . . ?
H30b C30 H30a 109.5 . . ?
H30c C30 C29 109.5 . . ?
H30c C30 H30a 109.5 . . ?
H30c C30 H30b 109.5 . . ?
H31a C31 C29 109.5 . . ?
H31b C31 C29 109.5 . . ?
H31b C31 H31a 109.5 . . ?
H31c C31 C29 109.5 . . ?
H31c C31 H31a 109.5 . . ?
H31c C31 H31b 109.5 . . ?
H32a C32 C29 109.5 . . ?
H32b C32 C29 109.5 . . ?
H32b C32 H32a 109.5 . . ?
H32c C32 C29 109.5 . . ?
H32c C32 H32a 109.5 . . ?
H32c C32 H32b 109.5 . . ?
C42 C41 O42 108.8(9) . . ?
C43 C41 O42 109.2(10) . . ?
C43 C41 C42 111.4(11) . . ?
C44 C41 O42 103.5(9) . . ?
C44 C41 C42 110.7(11) . . ?
C44 C41 C43 112.9(10) . . ?
H42a C42 C41 109.5 . . ?
H42b C42 C41 109.5 . . ?
H42b C42 H42a 109.5 . . ?
H42c C42 C41 109.5 . . ?
H42c C42 H42a 109.5 . . ?
H42c C42 H42b 109.5 . . ?
H43a C43 C41 109.5 . . ?
H43b C43 C41 109.5 . . ?
H43b C43 H43a 109.5 . . ?
H43c C43 C41 109.5 . . ?
H43c C43 H43a 109.5 . . ?
H43c C43 H43b 109.5 . . ?
H44a C44 C41 109.5 . . ?
H44b C44 C41 109.5 . . ?
H44b C44 H44a 109.5 . . ?
H44c C44 C41 109.5 . . ?
H44c C44 H44a 109.5 . . ?
H44c C44 H44b 109.5 . . ?
C46 C45 O43 111.4(9) . . ?
C47 C45 O43 107.3(10) . . ?
C47 C45 C46 108.7(10) . . ?
C48 C45 O43 107.7(9) . . ?
C48 C45 C46 112.1(11) . . ?
C48 C45 C47 109.7(10) . . ?
H46a C46 C45 109.5 . . ?
H46b C46 C45 109.5 . . ?
H46b C46 H46a 109.5 . . ?
H46c C46 C45 109.5 . . ?
H46c C46 H46a 109.5 . . ?
H46c C46 H46b 109.5 . . ?
H47a C47 C45 109.5 . . ?
H47b C47 C45 109.5 . . ?
H47b C47 H47a 109.5 . . ?
H47c C47 C45 109.5 . . ?
H47c C47 H47a 109.5 . . ?
H47c C47 H47b 109.5 . . ?
H48a C48 C45 109.5 . . ?
H48b C48 C45 109.5 . . ?
H48b C48 H48a 109.5 . . ?
H48c C48 C45 109.5 . . ?
H48c C48 H48a 109.5 . . ?
H48c C48 H48b 109.5 . . ?
C50 C49 O44 111.2(9) . . ?
C51 C49 O44 108.8(9) . . ?
C51 C49 C50 110.9(10) . . ?
C52 C49 O44 105.3(8) . . ?
C52 C49 C50 109.1(10) . . ?
C52 C49 C51 111.4(10) . . ?
H50a C50 C49 109.5 . . ?
H50b C50 C49 109.5 . . ?
H50b C50 H50a 109.5 . . ?
H50c C50 C49 109.5 . . ?
H50c C50 H50a 109.5 . . ?
H50c C50 H50b 109.5 . . ?
H51a C51 C49 109.5 . . ?
H51b C51 C49 109.5 . . ?
H51b C51 H51a 109.5 . . ?
H51c C51 C49 109.5 . . ?
H51c C51 H51a 109.5 . . ?
H51c C51 H51b 109.5 . . ?
H52a C52 C49 109.5 . . ?
H52b C52 C49 109.5 . . ?
H52b C52 H52a 109.5 . . ?
H52c C52 C49 109.5 . . ?
H52c C52 H52a 109.5 . . ?
H52c C52 H52b 109.5 . . ?
C52 H52a Cs2 121(5) . . ?
C62 C61 O62 112.8(13) . . ?
C63 C61 O62 110.1(13) . . ?
C63 C61 C62 109.9(16) . . ?
C64 C61 O62 105.8(14) . . ?
C64 C61 C62 109.2(14) . . ?
C64 C61 C63 108.9(13) . . ?
H62a C62 C61 109.5 . . ?
H62b C62 C61 109.5 . . ?
H62b C62 H62a 109.5 . . ?
H62c C62 C61 109.5 . . ?
H62c C62 H62a 109.5 . . ?
H62c C62 H62b 109.5 . . ?
H63a C63 C61 109.5 . . ?
H63b C63 C61 109.5 . . ?
H63b C63 H63a 109.5 . . ?
H63c C63 C61 109.5 . . ?
H63c C63 H63a 109.5 . . ?
H63c C63 H63b 109.5 . . ?
H64a C64 C61 109.5 . . ?
H64b C64 C61 109.5 . . ?
H64b C64 H64a 109.5 . . ?
H64c C64 C61 109.5 . . ?
H64c C64 H64a 109.5 . . ?
H64c C64 H64b 109.5 . . ?
C66 C65 O63 105.5(10) . . ?
C67 C65 O63 109.8(11) . . ?
C67 C65 C66 112.6(12) . . ?
C68 C65 O63 110.4(11) . . ?
C68 C65 C66 111.5(12) . . ?
C68 C65 C67 107.1(11) . . ?
H66a C66 C65 109.5 . . ?
H66b C66 C65 109.5 . . ?
H66b C66 H66a 109.5 . . ?
H66c C66 C65 109.5 . . ?
H66c C66 H66a 109.5 . . ?
H66c C66 H66b 109.5 . . ?
H67a C67 C65 109.5 . . ?
H67b C67 C65 109.5 . . ?
H67b C67 H67a 109.5 . . ?
H67c C67 C65 109.5 . . ?
H67c C67 H67a 109.5 . . ?
H67c C67 H67b 109.5 . . ?
H68a C68 C65 109.5 . . ?
H68b C68 C65 109.5 . . ?
H68b C68 H68a 109.5 . . ?
H68c C68 C65 109.5 . . ?
H68c C68 H68a 109.5 . . ?
H68c C68 H68b 109.5 . . ?
C70 C69 O64 112.1(10) . . ?
C71 C69 O64 109.2(10) . . ?
C71 C69 C70 112.6(11) . . ?
C72 C69 O64 105.5(10) . . ?
C72 C69 C70 107.5(11) . . ?
C72 C69 C71 109.7(11) . . ?
H70a C70 C69 109.5 . . ?
H70b C70 C69 109.5 . . ?
H70b C70 H70a 109.5 . . ?
H70c C70 C69 109.5 . . ?
H70c C70 H70a 109.5 . . ?
H70c C70 H70b 109.5 . . ?
H71a C71 C69 109.5 . . ?
H71b C71 C69 109.5 . . ?
H71b C71 H71a 109.5 . . ?
H71c C71 C69 109.5 . . ?
H71c C71 H71a 109.5 . . ?
H71c C71 H71b 109.5 . . ?
C71 H71a Cs1 126(5) . . ?
H72a C72 C69 109.5 . . ?
H72b C72 C69 109.5 . . ?
H72b C72 H72a 109.5 . . ?
H72c C72 C69 109.5 . . ?
H72c C72 H72a 109.5 . . ?
H72c C72 H72b 109.5 . . ?
C82 C81 O82 108.8(10) . . ?
C83 C81 O82 105.6(10) . . ?
C83 C81 C82 111.6(11) . . ?
C84 C81 O82 110.2(9) . . ?
C84 C81 C82 110.5(12) . . ?
C84 C81 C83 110.0(12) . . ?
H82a C82 C81 109.5 . . ?
H82b C82 C81 109.5 . . ?
H82b C82 H82a 109.5 . . ?
H82c C82 C81 109.5 . . ?
H82c C82 H82a 109.5 . . ?
H82c C82 H82b 109.5 . . ?
H83a C83 C81 109.5 . . ?
H83b C83 C81 109.5 . . ?
H83b C83 H83a 109.5 . . ?
H83c C83 C81 109.5 . . ?
H83c C83 H83a 109.5 . . ?
H83c C83 H83b 109.5 . . ?
H84a C84 C81 109.5 . . ?
H84b C84 C81 109.5 . . ?
H84b C84 H84a 109.5 . . ?
H84c C84 C81 109.5 . . ?
H84c C84 H84a 109.5 . . ?
H84c C84 H84b 109.5 . . ?
C86 C85 O83 105.1(9) . . ?
C87 C85 O83 109.3(9) . . ?
C87 C85 C86 110.2(10) . . ?
C88 C85 O83 111.8(9) . . ?
C88 C85 C86 110.3(10) . . ?
C88 C85 C87 110.0(10) . . ?
H86a C86 C85 109.5 . . ?
H86b C86 C85 109.5 . . ?
H86b C86 H86a 109.5 . . ?
H86c C86 C85 109.5 . . ?
H86c C86 H86a 109.5 . . ?
H86c C86 H86b 109.5 . . ?
H87a C87 C85 109.5 . . ?
H87b C87 C85 109.5 . . ?
H87b C87 H87a 109.5 . . ?
H87c C87 C85 109.5 . . ?
H87c C87 H87a 109.5 . . ?
H87c C87 H87b 109.5 . . ?
H88a C88 C85 109.5 . . ?
H88b C88 C85 109.5 . . ?
H88b C88 H88a 109.5 . . ?
H88c C88 C85 109.5 . . ?
H88c C88 H88a 109.5 . . ?
H88c C88 H88b 109.5 . . ?
C90 C89 O84 110.2(9) . . ?
C91 C89 O84 111.4(9) . . ?
C91 C89 C90 111.3(10) . . ?
C92 C89 O84 104.9(8) . . ?
C92 C89 C90 110.3(11) . . ?
C92 C89 C91 108.4(10) . . ?
H90a C90 C89 109.5 . . ?
H90b C90 C89 109.5 . . ?
H90b C90 H90a 109.5 . . ?
H90c C90 C89 109.5 . . ?
H90c C90 H90a 109.5 . . ?
H90c C90 H90b 109.5 . . ?
H91a C91 C89 109.5 . . ?
H91b C91 C89 109.5 . . ?
H91b C91 H91a 109.5 . . ?
H91c C91 C89 109.5 . . ?
H91c C91 H91a 109.5 . . ?
H91c C91 H91b 109.5 . . ?
H92a C92 C89 109.5 . . ?
H92b C92 C89 109.5 . . ?
H92b C92 H92a 109.5 . . ?
H92c C92 C89 109.5 . . ?
H92c C92 H92a 109.5 . . ?
H92c C92 H92b 109.5 . . ?
C92 H92a Cs2 113(6) . . ?
C102 C101 O102 107.5(12) . . ?
C103 C101 O102 113.6(13) . . ?
C103 C101 C102 112.0(14) . . ?
C104 C101 O102 109.5(12) . . ?
C104 C101 C102 106.4(14) . . ?
C104 C101 C103 107.6(14) . . ?
H10d C102 C101 109.5 . . ?
H10e C102 C101 109.5 . . ?
H10e C102 H10d 109.5 . . ?
H10f C102 C101 109.5 . . ?
H10f C102 H10d 109.5 . . ?
H10f C102 H10e 109.5 . . ?
H10g C103 C101 109.5 . . ?
H10h C103 C101 109.5 . . ?
H10h C103 H10g 109.5 . . ?
H10i C103 C101 109.5 . . ?
H10i C103 H10g 109.5 . . ?
H10i C103 H10h 109.5 . . ?
H10j C104 C101 109.5 . . ?
H10k C104 C101 109.5 . . ?
H10k C104 H10j 109.5 . . ?
H10l C104 C101 109.5 . . ?
H10l C104 H10j 109.5 . . ?
H10l C104 H10k 109.5 . . ?
C106 C105 O103 109.5(10) . . ?
C107 C105 O103 109.9(10) . . ?
C107 C105 C106 110.5(12) . . ?
C108 C105 O103 106.9(10) . . ?
C108 C105 C106 108.8(11) . . ?
C108 C105 C107 111.2(12) . . ?
H10m C106 C105 109.5 . . ?
H10n C106 C105 109.5 . . ?
H10n C106 H10m 109.5 . . ?
H10o C106 C105 109.5 . . ?
H10o C106 H10m 109.5 . . ?
H10o C106 H10n 109.5 . . ?
H10p C107 C105 109.5 . . ?
H10q C107 C105 109.5 . . ?
H10q C107 H10p 109.5 . . ?
H10r C107 C105 109.5 . . ?
H10r C107 H10p 109.5 . . ?
H10r C107 H10q 109.5 . . ?
H10s C108 C105 109.5 . . ?
H10t C108 C105 109.5 . . ?
H10t C108 H10s 109.5 . . ?
H10u C108 C105 109.5 . . ?
H10u C108 H10s 109.5 . . ?
H10u C108 H10t 109.5 . . ?
C108 H10s Cs2 116(7) . . ?
C110 C109 O104 108.3(9) . . ?
C111 C109 O104 110.7(9) . . ?
C111 C109 C110 111.6(12) . . ?
C112 C109 O104 104.4(10) . . ?
C112 C109 C110 110.2(11) . . ?
C112 C109 C111 111.5(11) . . ?
H11d C110 C109 109.5 . . ?
H11e C110 C109 109.5 . . ?
H11e C110 H11d 109.5 . . ?
H11f C110 C109 109.5 . . ?
H11f C110 H11d 109.5 . . ?
H11f C110 H11e 109.5 . . ?
H11g C111 C109 109.5 . . ?
H11h C111 C109 109.5 . . ?
H11h C111 H11g 109.5 . . ?
H11i C111 C109 109.5 . . ?
H11i C111 H11g 109.5 . . ?
H11i C111 H11h 109.5 . . ?
H11j C112 C109 109.5 . . ?
H11k C112 C109 109.5 . . ?
H11k C112 H11j 109.5 . . ?
H11l C112 C109 109.5 . . ?
H11l C112 H11j 109.5 . . ?
H11l C112 H11k 109.5 . . ?

loop_
_geom_bond_atom_site_label_1
_geom_bond_atom_site_label_2
_geom_bond_distance
_geom_bond_site_symmetry_2
_geom_bond_publ_flag
U1 Cs1 3.8123(18) . ?
U1 Cs2 4.1535(17) . ?
U1 O1 2.137(7) . ?
U1 O2 2.217(7) . ?
U1 O21 2.228(8) . ?
U1 O41 2.243(6) . ?
U2 Cs2 3.8635(16) . ?
U2 O1 2.126(7) . ?
U2 O61 2.266(6) . ?
U2 O81 2.250(6) . ?
U2 O101 2.204(7) . ?
Cs1 Si1 3.703(4) . ?
Cs1 Si2 4.069(4) . ?
Cs1 Si4 3.745(3) . ?
Cs1 O1 3.336(8) . ?
Cs1 O2 3.532(8) . ?
Cs1 O3 3.583(9) . ?
Cs1 O4 3.266(8) . ?
Cs1 O21 3.578(8) . ?
Cs1 O22 3.188(8) . ?
Cs1 O61 3.182(7) . ?
Cs1 O64 3.132(8) . ?
Cs1 H4Aa 3.4(2) . ?
Cs1 H4Ac 3.4(2) . ?
Cs1 H4Ba 3.40(6) . ?
Cs1 H6a 3.41(8) . ?
Cs1 H22a 3.22(5) . ?
Cs1 H23a 3.45(4) . ?
Cs1 H71a 3.43(6) . ?
Cs2 Si3 3.861(3) . ?
Cs2 Si5 3.906(3) . ?
Cs2 Si6 4.007(3) . ?
Cs2 O1 3.434(8) . ?
Cs2 O41 3.161(7) . ?
Cs2 O44 3.128(6) . ?
Cs2 O81 3.316(7) . ?
Cs2 O84 3.127(7) . ?
Cs2 O101 3.515(7) . ?
Cs2 O103 3.140(7) . ?
Cs2 H52a 3.43(6) . ?
Cs2 H92a 3.36(8) . ?
Cs2 H10s 3.18(9) . ?
Si1 O2 1.582(8) . ?
Si1 O3 1.644(9) . ?
Si1 O4 1.628(9) . ?
Si1 O5 1.616(9) . ?
Si2 O21 1.585(8) . ?
Si2 O22 1.653(8) . ?
Si2 O23 1.629(8) . ?
Si2 O24 1.634(8) . ?
Si3 O41 1.593(7) . ?
Si3 O42 1.623(8) . ?
Si3 O43 1.623(7) . ?
Si3 O44 1.642(7) . ?
Si4 O61 1.601(7) . ?
Si4 O62 1.644(9) . ?
Si4 O63 1.622(8) . ?
Si4 O64 1.642(9) . ?
Si5 O81 1.576(6) . ?
Si5 O82 1.619(8) . ?
Si5 O83 1.635(8) . ?
Si5 O84 1.653(7) . ?
Si6 O101 1.586(8) . ?
Si6 O102 1.622(8) . ?
Si6 O103 1.651(7) . ?
Si6 O104 1.629(7) . ?
O3 C1 1.453(15) . ?
O4 C5 1.436(15) . ?
O5 C9 1.431(16) . ?
O22 C21 1.451(14) . ?
O23 C25 1.453(14) . ?
O24 C29 1.434(14) . ?
O42 C41 1.479(13) . ?
O43 C45 1.414(13) . ?
O44 C49 1.448(12) . ?
O62 C61 1.387(18) . ?
O63 C65 1.441(15) . ?
O64 C69 1.430(12) . ?
O82 C81 1.431(13) . ?
O83 C85 1.413(14) . ?
O84 C89 1.447(13) . ?
O102 C101 1.404(16) . ?
O103 C105 1.433(13) . ?
O104 C109 1.437(13) . ?
C1 C2A 1.544(9) . ?
C1 C2B 1.537(10) . ?
C1 C3A 1.526(9) . ?
C1 C3B 1.545(9) . ?
C1 C4A 1.532(9) . ?
C1 C4B 1.554(9) . ?
C2A H2Aa 0.9800 . ?
C2A H2Ab 0.9800 . ?
C2A H2Ac 0.9800 . ?
C2B H2Ba 0.9800 . ?
C2B H2Bb 0.9800 . ?
C2B H2Bc 0.9800 . ?
C3A H3Aa 0.9800 . ?
C3A H3Ab 0.9800 . ?
C3A H3Ac 0.9800 . ?
C3B H3Ba 0.9800 . ?
C3B H3Bb 0.9800 . ?
C3B H3Bc 0.9800 . ?
C4A H4Aa 0.9800 . ?
C4A H4Ab 0.9800 . ?
C4A H4Ac 0.9800 . ?
C4B H4Ba 0.9800 . ?
C4B H4Bb 0.9800 . ?
C4B H4Bc 0.9800 . ?
C5 C6 1.544(19) . ?
C5 C7 1.555(16) . ?
C5 C8 1.519(16) . ?
C6 H6a 0.9800 . ?
C6 H6b 0.9800 . ?
C6 H6c 0.9800 . ?
C7 H7a 0.9800 . ?
C7 H7b 0.9800 . ?
C7 H7c 0.9800 . ?
C8 H8a 0.9800 . ?
C8 H8b 0.9800 . ?
C8 H8c 0.9800 . ?
C9 C10 1.534(18) . ?
C9 C11 1.48(2) . ?
C9 C12 1.54(2) . ?
C10 H10a 0.9800 . ?
C10 H10b 0.9800 . ?
C10 H10c 0.9800 . ?
C11 H11a 0.9800 . ?
C11 H11b 0.9800 . ?
C11 H11c 0.9800 . ?
C12 H12a 0.9800 . ?
C12 H12b 0.9800 . ?
C12 H12c 0.9800 . ?
C21 C22 1.527(17) . ?
C21 C23 1.516(18) . ?
C21 C24 1.551(18) . ?
C22 H22a 0.9800 . ?
C22 H22b 0.9800 . ?
C22 H22c 0.9800 . ?
C23 H23a 0.9800 . ?
C23 H23b 0.9800 . ?
C23 H23c 0.9800 . ?
C24 H24a 0.9800 . ?
C24 H24b 0.9800 . ?
C24 H24c 0.9800 . ?
C25 C26 1.496(17) . ?
C25 C27 1.529(18) . ?
C25 C28 1.547(17) . ?
C26 H26a 0.9800 . ?
C26 H26b 0.9800 . ?
C26 H26c 0.9800 . ?
C27 H27a 0.9800 . ?
C27 H27b 0.9800 . ?
C27 H27c 0.9800 . ?
C28 H28a 0.9800 . ?
C28 H28b 0.9800 . ?
C28 H28c 0.9800 . ?
C29 C30 1.500(17) . ?
C29 C31 1.552(17) . ?
C29 C32 1.507(16) . ?
C30 H30a 0.9800 . ?
C30 H30b 0.9800 . ?
C30 H30c 0.9800 . ?
C31 H31a 0.9800 . ?
C31 H31b 0.9800 . ?
C31 H31c 0.9800 . ?
C32 H32a 0.9800 . ?
C32 H32b 0.9800 . ?
C32 H32c 0.9800 . ?
C41 C42 1.536(16) . ?
C41 C43 1.501(16) . ?
C41 C44 1.496(16) . ?
C42 H42a 0.9800 . ?
C42 H42b 0.9800 . ?
C42 H42c 0.9800 . ?
C43 H43a 0.9800 . ?
C43 H43b 0.9800 . ?
C43 H43c 0.9800 . ?
C44 H44a 0.9800 . ?
C44 H44b 0.9800 . ?
C44 H44c 0.9800 . ?
C45 C46 1.509(16) . ?
C45 C47 1.546(16) . ?
C45 C48 1.512(15) . ?
C46 H46a 0.9800 . ?
C46 H46b 0.9800 . ?
C46 H46c 0.9800 . ?
C47 H47a 0.9800 . ?
C47 H47b 0.9800 . ?
C47 H47c 0.9800 . ?
C48 H48a 0.9800 . ?
C48 H48b 0.9800 . ?
C48 H48c 0.9800 . ?
C49 C50 1.515(15) . ?
C49 C51 1.516(15) . ?
C49 C52 1.537(16) . ?
C50 H50a 0.9800 . ?
C50 H50b 0.9800 . ?
C50 H50c 0.9800 . ?
C51 H51a 0.9800 . ?
C51 H51b 0.9800 . ?
C51 H51c 0.9800 . ?
C52 H52a 0.9800 . ?
C52 H52b 0.9800 . ?
C52 H52c 0.9800 . ?
C61 C62 1.52(2) . ?
C61 C63 1.54(2) . ?
C61 C64 1.54(2) . ?
C62 H62a 0.9800 . ?
C62 H62b 0.9800 . ?
C62 H62c 0.9800 . ?
C63 H63a 0.9800 . ?
C63 H63b 0.9800 . ?
C63 H63c 0.9800 . ?
C64 H64a 0.9800 . ?
C64 H64b 0.9800 . ?
C64 H64c 0.9800 . ?
C65 C66 1.518(16) . ?
C65 C67 1.515(17) . ?
C65 C68 1.532(19) . ?
C66 H66a 0.9800 . ?
C66 H66b 0.9800 . ?
C66 H66c 0.9800 . ?
C67 H67a 0.9800 . ?
C67 H67b 0.9800 . ?
C67 H67c 0.9800 . ?
C68 H68a 0.9800 . ?
C68 H68b 0.9800 . ?
C68 H68c 0.9800 . ?
C69 C70 1.540(17) . ?
C69 C71 1.513(16) . ?
C69 C72 1.552(18) . ?
C70 H70a 0.9800 . ?
C70 H70b 0.9800 . ?
C70 H70c 0.9800 . ?
C71 H71a 0.9800 . ?
C71 H71b 0.9800 . ?
C71 H71c 0.9800 . ?
C72 H72a 0.9800 . ?
C72 H72b 0.9800 . ?
C72 H72c 0.9800 . ?
C81 C82 1.518(16) . ?
C81 C83 1.498(18) . ?
C81 C84 1.505(17) . ?
C82 H82a 0.9800 . ?
C82 H82b 0.9800 . ?
C82 H82c 0.9800 . ?
C83 H83a 0.9800 . ?
C83 H83b 0.9800 . ?
C83 H83c 0.9800 . ?
C84 H84a 0.9800 . ?
C84 H84b 0.9800 . ?
C84 H84c 0.9800 . ?
C85 C86 1.546(15) . ?
C85 C87 1.506(14) . ?
C85 C88 1.533(15) . ?
C86 H86a 0.9800 . ?
C86 H86b 0.9800 . ?
C86 H86c 0.9800 . ?
C87 H87a 0.9800 . ?
C87 H87b 0.9800 . ?
C87 H87c 0.9800 . ?
C88 H88a 0.9800 . ?
C88 H88b 0.9800 . ?
C88 H88c 0.9800 . ?
C89 C90 1.492(16) . ?
C89 C91 1.498(15) . ?
C89 C92 1.524(8) . ?
C90 H90a 0.9800 . ?
C90 H90b 0.9800 . ?
C90 H90c 0.9800 . ?
C91 H91a 0.9800 . ?
C91 H91b 0.9800 . ?
C91 H91c 0.9800 . ?
C92 H92a 0.9800 . ?
C92 H92b 0.9800 . ?
C92 H92c 0.9800 . ?
C101 C102 1.518(9) . ?
C101 C103 1.45(2) . ?
C101 C104 1.529(9) . ?
C102 H10d 0.9800 . ?
C102 H10e 0.9800 . ?
C102 H10f 0.9800 . ?
C103 H10g 0.9800 . ?
C103 H10h 0.9800 . ?
C103 H10i 0.9800 . ?
C104 H10j 0.9800 . ?
C104 H10k 0.9800 . ?
C104 H10l 0.9800 . ?
C105 C106 1.527(17) . ?
C105 C107 1.523(17) . ?
C105 C108 1.509(16) . ?
C106 H10m 0.9800 . ?
C106 H10n 0.9800 . ?
C106 H10o 0.9800 . ?
C107 H10p 0.9800 . ?
C107 H10q 0.9800 . ?
C107 H10r 0.9800 . ?
C108 H10s 0.9800 . ?
C108 H10t 0.9800 . ?
C108 H10u 0.9800 . ?
C109 C110 1.517(17) . ?
C109 C111 1.503(16) . ?
C109 C112 1.534(16) . ?
C110 H11d 0.9800 . ?
C110 H11e 0.9800 . ?
C110 H11f 0.9800 . ?
C111 H11g 0.9800 . ?
C111 H11h 0.9800 . ?
C111 H11i 0.9800 . ?
C112 H11j 0.9800 . ?
C112 H11k 0.9800 . ?
C112 H11l 0.9800 . ?

loop_
_geom_torsion_atom_site_label_1
_geom_torsion_atom_site_label_2
_geom_torsion_atom_site_label_3
_geom_torsion_atom_site_label_4
_geom_torsion
_geom_torsion_site_symmetry_1
_geom_torsion_site_symmetry_2
_geom_torsion_site_symmetry_3
_geom_torsion_site_symmetry_4
_geom_torsion_publ_flag
U1 O2 Si1 Cs1 38.2(13) . . . . ?
U1 O2 Si1 O3 103.3(14) . . . . ?
U1 O2 Si1 O4 -9.1(15) . . . . ?
U1 O2 Si1 O5 -131.2(13) . . . . ?
U1 O21 Si2 Cs1 73.6(13) . . . . ?
U1 O21 Si2 O22 57.7(14) . . . . ?
U1 O21 Si2 O23 173.2(12) . . . . ?
U1 O21 Si2 O24 -65.5(14) . . . . ?
U1 O41 Si3 Cs2 -142.5(11) . . . . ?
U1 O41 Si3 O42 -25.5(11) . . . . ?
U1 O41 Si3 O43 96.8(10) . . . . ?
U1 O41 Si3 O44 -141.5(9) . . . . ?
U2 O61 Si4 Cs1 172(2) . . . . ?
U2 O61 Si4 O62 86.9(18) . . . . ?
U2 O61 Si4 O63 -34.3(19) . . . . ?
U2 O61 Si4 O64 -159.0(17) . . . . ?
Cs1 Si1 O3 C1 -119.2(7) . . . . ?
Cs1 Si1 O4 C5 -135.7(7) . . . . ?
Cs1 Si1 O5 C9 -150(2) . . . . ?
Cs1 Si2 O22 C21 152.6(8) . . . . ?
Cs1 Si2 O23 C25 148.2(8) . . . . ?
Cs1 Si2 O24 C29 -30.2(8) . . . . ?
Cs1 Si4 O62 C61 -144.8(10) . . . . ?
Cs1 Si4 O63 C65 25.6(9) . . . . ?
Cs1 Si4 O64 C69 -143.7(7) . . . . ?
Cs1 O2 Si1 O3 65.1(4) . . . . ?
Cs1 O2 Si1 O4 -47.3(4) . . . . ?
Cs1 O2 Si1 O5 -169.4(4) . . . . ?
Cs1 O3 Si1 O2 -64.1(4) . . . . ?
Cs1 O3 Si1 O4 54.4(3) . . . . ?
Cs1 O3 Si1 O5 169.1(4) . . . . ?
Cs1 O3 C1 C2A -111.9(13) . . . . ?
Cs1 O3 C1 C2B -73.8(18) . . . . ?
Cs1 O3 C1 C3A 127.9(12) . . . . ?
Cs1 O3 C1 C3B 162.5(15) . . . . ?
Cs1 O3 C1 C4A 5.8(12) . . . . ?
Cs1 O3 C1 C4B 47.4(16) . . . . ?
Cs1 O4 Si1 O2 52.2(4) . . . . ?
Cs1 O4 Si1 O3 -61.9(3) . . . . ?
Cs1 O4 Si1 O5 179.0(4) . . . . ?
Cs1 O4 C5 C6 38.3(8) . . . . ?
Cs1 O4 C5 C7 158.6(9) . . . . ?
Cs1 O4 C5 C8 -80.5(8) . . . . ?
Cs1 O21 Si2 O22 -15.9(4) . . . . ?
Cs1 O21 Si2 O23 99.6(3) . . . . ?
Cs1 O21 Si2 O24 -139.2(3) . . . . ?
Cs1 O22 Si2 O21 19.0(4) . . . . ?
Cs1 O22 Si2 O23 -103.2(4) . . . . ?
Cs1 O22 Si2 O24 143.0(4) . . . . ?
Cs1 O22 C21 C22 -55.2(7) . . . . ?
Cs1 O22 C21 C23 64.2(8) . . . . ?
Cs1 O22 C21 C24 -173.5(9) . . . . ?
Cs1 O61 Si4 O62 -85.6(4) . . . . ?
Cs1 O61 Si4 O63 153.2(4) . . . . ?
Cs1 O61 Si4 O64 28.5(4) . . . . ?
Cs1 O64 Si4 O61 -29.1(4) . . . . ?
Cs1 O64 Si4 O62 92.8(4) . . . . ?
Cs1 O64 Si4 O63 -155.5(3) . . . . ?
Cs1 O64 C69 C70 -173.4(10) . . . . ?
Cs1 O64 C69 C71 -47.9(8) . . . . ?
Cs1 O64 C69 C72 69.9(8) . . . . ?
Cs2 Si3 O42 C41 141.0(7) . . . . ?
Cs2 Si3 O43 C45 -19.6(7) . . . . ?
Cs2 Si3 O44 C49 170.0(6) . . . . ?
Cs2 Si5 O82 C81 -144.8(8) . . . . ?
Cs2 Si5 O83 C85 21.2(6) . . . . ?
Cs2 Si5 O84 C89 -179.7(6) . . . . ?
Cs2 Si6 O102 C101 -143.5(10) . . . . ?
Cs2 Si6 O103 C105 -177.1(7) . . . . ?
Cs2 Si6 O104 C109 30.3(7) . . . . ?
Cs2 O41 Si3 O42 117.0(3) . . . . ?
Cs2 O41 Si3 O43 -120.7(4) . . . . ?
Cs2 O41 Si3 O44 1.0(4) . . . . ?
Cs2 O44 Si3 O41 -1.0(4) . . . . ?
Cs2 O44 Si3 O42 -123.5(3) . . . . ?
Cs2 O44 Si3 O43 121.9(3) . . . . ?
Cs2 O44 C49 C50 -156.4(9) . . . . ?
Cs2 O44 C49 C51 81.1(7) . . . . ?
Cs2 O44 C49 C52 -38.4(7) . . . . ?
Cs2 O81 Si5 O82 -125.1(3) . . . . ?
Cs2 O81 Si5 O83 112.9(3) . . . . ?
Cs2 O81 Si5 O84 -9.4(4) . . . . ?
Cs2 O84 Si5 O81 10.2(4) . . . . ?
Cs2 O84 Si5 O82 133.5(3) . . . . ?
Cs2 O84 Si5 O83 -114.0(3) . . . . ?
Cs2 O84 C89 C90 -97.1(9) . . . . ?
Cs2 O84 C89 C91 138.8(9) . . . . ?
Cs2 O84 C89 C92 21.7(7) . . . . ?
Cs2 O101 Si6 O102 -123.9(3) . . . . ?
Cs2 O101 Si6 O103 -8.2(3) . . . . ?
Cs2 O101 Si6 O104 115.7(3) . . . . ?
Cs2 O103 Si6 O101 9.7(4) . . . . ?
Cs2 O103 Si6 O102 132.9(4) . . . . ?
Cs2 O103 Si6 O104 -114.1(4) . . . . ?
Cs2 O103 C105 C106 -102.1(8) . . . . ?
Cs2 O103 C105 C107 136.4(10) . . . . ?
Cs2 O103 C105 C108 15.6(8) . . . . ?
Si1 O3 C1 C2A -8.4(15) . . . . ?
Si1 O3 C1 C2B 30(2) . . . . ?
Si1 O3 C1 C3A -128.6(15) . . . . ?
Si1 O3 C1 C3B -94.0(17) . . . . ?
Si1 O3 C1 C4A 109.2(15) . . . . ?
Si1 O3 C1 C4B 150.8(19) . . . . ?
Si1 O4 C5 C6 163.6(12) . . . . ?
Si1 O4 C5 C7 -76.1(10) . . . . ?
Si1 O4 C5 C8 44.8(9) . . . . ?
Si1 O5 C9 C10 -159.7(18) . . . . ?
Si1 O5 C9 C11 79.5(13) . . . . ?
Si1 O5 C9 C12 -42.0(12) . . . . ?
Si2 O22 C21 C22 152.9(12) . . . . ?
Si2 O22 C21 C23 -87.7(11) . . . . ?
Si2 O22 C21 C24 34.6(10) . . . . ?
Si2 O23 C25 C26 -160.1(13) . . . . ?
Si2 O23 C25 C27 81.7(11) . . . . ?
Si2 O23 C25 C28 -41.1(10) . . . . ?
Si2 O24 C29 C30 155.1(13) . . . . ?
Si2 O24 C29 C31 -85.6(11) . . . . ?
Si2 O24 C29 C32 33.0(10) . . . . ?
Si3 O42 C41 C42 -46.3(10) . . . . ?
Si3 O42 C41 C43 75.5(10) . . . . ?
Si3 O42 C41 C44 -164.0(11) . . . . ?
Si3 O43 C45 C46 38.4(10) . . . . ?
Si3 O43 C45 C47 -80.4(11) . . . . ?
Si3 O43 C45 C48 161.6(12) . . . . ?
Si3 O44 C49 C50 35.5(9) . . . . ?
Si3 O44 C49 C51 -86.9(9) . . . . ?
Si3 O44 C49 C52 153.5(10) . . . . ?
Si4 O62 C61 C62 39.9(11) . . . . ?
Si4 O62 C61 C63 -83.2(13) . . . . ?
Si4 O62 C61 C64 159.2(14) . . . . ?
Si4 O63 C65 C66 -164.0(12) . . . . ?
Si4 O63 C65 C67 74.4(11) . . . . ?
Si4 O63 C65 C68 -43.4(10) . . . . ?
Si4 O64 C69 C70 -36.5(11) . . . . ?
Si4 O64 C69 C71 88.9(11) . . . . ?
Si4 O64 C69 C72 -153.3(11) . . . . ?
Si5 O82 C81 C82 -80.9(11) . . . . ?
Si5 O82 C81 C83 159.2(12) . . . . ?
Si5 O82 C81 C84 40.4(10) . . . . ?
Si5 O83 C85 C86 -153.7(10) . . . . ?
Si5 O83 C85 C87 88.1(10) . . . . ?
Si5 O83 C85 C88 -34.0(9) . . . . ?
Si5 O84 C89 C90 82.6(9) . . . . ?
Si5 O84 C89 C91 -41.5(9) . . . . ?
Si5 O84 C89 C92 -158.6(11) . . . . ?
Si6 O102 C101 C102 165.3(15) . . . . ?
Si6 O102 C101 C103 40.8(11) . . . . ?
Si6 O102 C101 C104 -79.5(12) . . . . ?
Si6 O103 C105 C106 74.8(10) . . . . ?
Si6 O103 C105 C107 -46.7(10) . . . . ?
Si6 O103 C105 C108 -167.5(12) . . . . ?
Si6 O104 C109 C110 81.6(10) . . . . ?
Si6 O104 C109 C111 -41.0(10) . . . . ?
Si6 O104 C109 C112 -161.0(11) . . . . ?

loop_
_restr_distance_atom_site_label_1
_restr_distance_atom_site_label_2
_restr_distance_site_symmetry_2
_restr_distance_target
_restr_distance_target_weight_param
_restr_distance_diff
C1 C2B 1 1.5400 0.0100 0.0034
C1 C3B 1 1.5400 0.0100 -0.0050
C1 C4B 1 1.5400 0.0100 -0.0143
C2A C1 1 1.5400 0.0100 -0.0039
C3A C1 1 1.5400 0.0100 0.0137
C4A C1 1 1.5400 0.0100 0.0079
C92 C89 1 1.5400 0.0100 0.0162
C102 C101 1 1.5400 0.0100 0.0219
C104 C101 1 1.5400 0.0100 0.0111

loop_
_restr_equal_distance_atom_site_label_1
_restr_equal_distance_atom_site_label_2
_restr_equal_distance_site_symmetry_2
_restr_equal_distance_class_id
C2A C4A 1 1
C3A C2A 1 1
C3B C2B 1 1
C4A C3A 1 1
C4B C3B 1 1
C4B C3B 1 1

loop_
_restr_equal_distance_class_class_id
_restr_equal_distance_class_target_weight_param
_restr_equal_distance_class_average
_restr_equal_distance_class_esd
_restr_equal_distance_class_diff_max
1 0.0200 2.5520 0.0233 0.0477

loop_
_restr_U_similar_atom_site_label_1
_restr_U_similar_atom_site_label_2
_restr_U_similar_weight_param
C1 C2A 0.0050
C1 C2B 0.0050
C1 C3A 0.0050
C1 C3B 0.0050
C1 C4A 0.0050
C1 C4B 0.0050
C2A C2B 0.0050
C2A C3B 0.0050
C2B C4A 0.0050
C3A C3B 0.0050
C3A C4B 0.0050
C4A C4B 0.0050
C61 C62 0.0050
C61 C63 0.0050
C61 C64 0.0050
C101 C102 0.0050
C101 C103 0.0050
C101 C104 0.0050

loop_
_exptl_oxdiff_crystal_face_indexfrac_h
_exptl_oxdiff_crystal_face_indexfrac_k
_exptl_oxdiff_crystal_face_indexfrac_l
_exptl_oxdiff_crystal_face_x
_exptl_oxdiff_crystal_face_y
_exptl_oxdiff_crystal_face_z
0.0005 -0.9998 0.0002 -0.0016 0.0177 0.0579
0.9998 -0.0003 0.9999 -0.0061 0.0620 -0.0190
0.0001 0.0005 -1.0000 0.0226 -0.0059 0.0024
-0.0001 -0.0005 1.0000 -0.0226 0.0059 -0.0024
0.0023 -5.0003 3.0011 -0.0756 0.1063 0.2825
-0.0009 2.0000 -1.0004 0.0257 -0.0413 -0.1135
-1.0000 -0.0011 2.0002 -0.0617 -0.0442 0.0118
-0.9995 -1.0004 1.0003 -0.0407 -0.0324 0.0721
-0.9997 0.0008 -2.0000 0.0287 -0.0679 0.0214

loop_
_atom_site_anharm_gc_c_label
_atom_site_anharm_gc_c_111
_atom_site_anharm_gc_c_112
_atom_site_anharm_gc_c_113
_atom_site_anharm_gc_c_122
_atom_site_anharm_gc_c_123
_atom_site_anharm_gc_c_133
_atom_site_anharm_gc_c_222
_atom_site_anharm_gc_c_223
_atom_site_anharm_gc_c_233
_atom_site_anharm_gc_c_333
U1 -0.000000114(13) -0.000000060(6) -0.000000013(3) -0.000000050(6) -0.0000000029(17) -0.0000000027(10) -0.000000072(12) 0.000000002(3) 0.0000000036(10) -0.0000000053(8)
U2 0.000000113(12) 0.000000003(6) -0.000000011(2) 0.000000040(6) 0.0000000083(16) 0.0000000026(9) -0.000000035(11) -0.000000013(2) -0.0000000027(9) -0.0000000047(7)
Cs1 -0.00000007(3) -0.000000102(15) -0.000000015(6) -0.000000069(15) 0.000000029(4) -0.000000010(2) -0.00000013(3) -0.000000040(6) 0.000000011(3) -0.000000011(2)
Cs2 0.00000006(2) 0.000000054(11) -0.000000004(5) -0.000000013(11) 0.000000008(3) 0.0000000022(19) 0.00000007(2) -0.000000012(5) -0.0000000040(19) -0.0000000014(15)

loop_
_atom_site_anharm_gc_d_label
_atom_site_anharm_gc_d_1111
_atom_site_anharm_gc_d_1112
_atom_site_anharm_gc_d_1113
_atom_site_anharm_gc_d_1122
_atom_site_anharm_gc_d_1123
_atom_site_anharm_gc_d_1133
_atom_site_anharm_gc_d_1222
_atom_site_anharm_gc_d_1223
_atom_site_anharm_gc_d_1233
_atom_site_anharm_gc_d_1333
_atom_site_anharm_gc_d_2222
_atom_site_anharm_gc_d_2223
_atom_site_anharm_gc_d_2233
_atom_site_anharm_gc_d_2333
_atom_site_anharm_gc_d_3333
U1 0.0000000033(6) -0.0000000013(2) 0.00000000015(10) 0.00000000078(17) 0.00000000008(5) 0.00000000017(3) 0.0000000019(2) 0.00000000011(5) -0.00000000004(2) 0.000000000012(14) 0.0000000020(6) 0.00000000032(10) 0.00000000021(3) 0.000000000020(14) -0.000000000063(12)
U2 0.0000000029(5) -0.0000000006(2) 0.00000000006(10) 0.00000000108(16) 0.00000000014(5) 0.00000000020(3) 0.0000000009(2) -0.00000000001(4) 0.000000000023(18) 0.000000000012(14) 0.0000000023(5) 0.00000000023(9) 0.00000000009(2) 0.000000000009(13) -0.000000000003(12)
Cs1 0.0000000027(12) -0.0000000026(6) 0.0000000002(2) 0.0000000020(4) 0.00000000026(12) 0.00000000026(7) 0.0000000025(6) 0.00000000001(13) 0.00000000002(5) -0.00000000004(4) 0.0000000031(13) 0.0000000004(2) 0.00000000030(7) 0.00000000002(4) 0.00000000008(3)
Cs2 0.0000000040(10) -0.0000000003(5) 0.00000000020(18) 0.0000000010(3) 0.00000000009(9) 0.00000000021(5) 0.0000000009(5) 0.00000000014(9) 0.00000000001(4) -0.00000000002(3) 0.0000000027(10) 0.00000000003(19) 0.00000000035(5) 0.00000000000(3) 0.00000000001(3)
